data_7209258
loop_
_publ_author_name
'Li, Zhong-Fei'
'Liang, Li-Li'
'Wu, Feng'
'Zhou, Fa-Gen'
'Ni, Xin-Long'
'Feng, Xing'
'Xiao, Xin'
'Zhang, Yun-Qian'
'Xue, Sai-Feng'
'Zhu, Qian-Jiang'
'Clegg, Jack K.'
'Tao, Zhu'
'Lindoy, Leonard F.'
'Wei, Gang'

_publ_section_title
;
 An approach to networks based on coordination of alkyl-substituted
 cucurbit[5]urils and potassium ions
;
_journal_issue 10
_journal_name_full CrystEngComm
_journal_page_first 1994
_journal_paper_doi 10.1039/c3ce26491b
_journal_volume 15
_journal_year 2013
_chemical_formula_moiety 'C118 H236 I6 K6 N60 O83'
_chemical_formula_sum 'C118 H236 I6 K6 N60 O83'
_chemical_formula_weight 4819.67
_chemical_name_systematic
;
?
;
_space_group_IT_number 13
_symmetry_cell_setting monoclinic
_symmetry_space_group_name_Hall '-P 2yc'
_symmetry_space_group_name_H-M 'P 1 2/c 1'
_atom_sites_solution_hydrogens geom
_atom_sites_solution_primary direct
_atom_sites_solution_secondary difmap
_audit_creation_method SHELXL-97
_cell_angle_alpha 90.00
_cell_angle_beta 94.006(2)
_cell_angle_gamma 90.00
_cell_formula_units_Z 4
_cell_length_a 25.899(2)
_cell_length_b 19.5796(17)
_cell_length_c 34.390(3)
_cell_measurement_temperature 223(2)
_cell_volume 17396(3)
_computing_structure_refinement 'SHELXL-97 (Sheldrick, 1997)'
_computing_structure_solution 'SHELXS-97 (Sheldrick, 1990)'
_diffrn_ambient_temperature 223(2)
_diffrn_measured_fraction_theta_full 0.960
_diffrn_measured_fraction_theta_max 0.960
_diffrn_radiation_monochromator graphite
_diffrn_radiation_source 'fine-focus sealed tube'
_diffrn_radiation_type MoK\a
_diffrn_radiation_wavelength 0.71073
_diffrn_reflns_av_R_equivalents 0.2480
_diffrn_reflns_av_sigmaI/netI 0.2193
_diffrn_reflns_limit_h_max 31
_diffrn_reflns_limit_h_min -29
_diffrn_reflns_limit_k_max 23
_diffrn_reflns_limit_k_min -24
_diffrn_reflns_limit_l_max 42
_diffrn_reflns_limit_l_min -42
_diffrn_reflns_number 148556
_diffrn_reflns_theta_full 26.37
_diffrn_reflns_theta_max 26.37
_diffrn_reflns_theta_min 2.91
_exptl_absorpt_coefficient_mu 1.335
_exptl_absorpt_correction_T_max 0.8456
_exptl_absorpt_correction_T_min 0.7669
_exptl_absorpt_correction_type multi-scan
_exptl_absorpt_process_details 'SADABS (Bruker, 2008)'
_exptl_crystal_colour colorless
_exptl_crystal_density_diffrn 1.840
_exptl_crystal_density_method 'not measured'
_exptl_crystal_description prism
_exptl_crystal_F_000 9840
_exptl_crystal_size_max 0.21
_exptl_crystal_size_mid 0.15
_exptl_crystal_size_min 0.13
_platon_squeeze_details
;
;
_refine_diff_density_max 1.080
_refine_diff_density_min -0.624
_refine_diff_density_rms 0.111
_refine_ls_extinction_method none
_refine_ls_goodness_of_fit_ref 0.965
_refine_ls_hydrogen_treatment constr
_refine_ls_matrix_type full
_refine_ls_number_parameters 1941
_refine_ls_number_reflns 34170
_refine_ls_number_restraints 21
_refine_ls_restrained_S_all 0.964
_refine_ls_R_factor_all 0.1988
_refine_ls_R_factor_gt 0.1228
_refine_ls_shift/su_max 0.001
_refine_ls_shift/su_mean 0.000
_refine_ls_structure_factor_coef Fsqd
_refine_ls_weighting_details 'calc w=1/[\s^2^(Fo^2^)+(0.1468P)^2^+0.0000P] where P=(Fo^2^+2Fc^2^)/3'
_refine_ls_weighting_scheme calc
_refine_ls_wR_factor_gt 0.2823
_refine_ls_wR_factor_ref 0.3189
_reflns_number_gt 14912
_reflns_number_total 34170
_reflns_threshold_expression >2sigma(I)
_cod_data_source_file c3ce26491b.txt
_cod_data_source_block B
_cod_original_sg_symbol_H-M 'P 2/c'
_cod_database_code 7209258

loop_
_symmetry_equiv_pos_as_xyz
'x, y, z'
'-x, y, -z+1/2'
'-x, -y, -z'
'x, -y, z-1/2'

loop_
_atom_site_label
_atom_site_type_symbol
_atom_site_fract_x
_atom_site_fract_y
_atom_site_fract_z
_atom_site_U_iso_or_equiv
_atom_site_adp_type
_atom_site_occupancy
_atom_site_symmetry_multiplicity
_atom_site_calc_flag
_atom_site_refinement_flags
_atom_site_disorder_assembly
_atom_site_disorder_group
O1W O 0.3527(2) 0.1786(3) 0.88267(15) 0.0448(13) Uani 1 1 d . . .
O2W O 0.3300(2) -0.3361(2) 1.04248(14) 0.0447(14) Uani 1 1 d . . .
O3W O 0.2173(3) 0.1876(3) 0.86325(14) 0.0535(16) Uani 1 1 d . . .
O4W O 0.1917(3) -0.3263(3) 1.03378(18) 0.0612(17) Uani 1 1 d . . .
O9W O 0.2806(5) -0.1311(8) 0.9243(4) 0.072(4) Uani 0.50 1 d P . .
O11W O 0.2662(8) -0.6056(11) 0.9988(6) 0.123(7) Uiso 0.50 1 d P A 1
O15W O 0.2845(8) 0.2524(11) 0.7095(7) 0.134(7) Uiso 0.50 1 d P B 1
O30W O 0.5361(8) 0.3036(11) 0.9832(6) 0.041(5) Uiso 0.25 1 d P C 2
O47W O 0.5317(12) 0.4136(15) 0.9459(9) 0.070(8) Uiso 0.25 1 d P D 3
K1 K 0.27244(7) 0.05768(8) 0.85691(5) 0.0382(4) Uani 1 1 d . E .
K2 K 0.30596(7) 0.24155(8) 0.81775(5) 0.0397(4) Uani 1 1 d . E .
K3 K 0.26907(6) 0.22024(7) 0.93639(5) 0.0327(4) Uani 1 1 d . E .
K4 K 0.25605(7) -0.44933(8) 1.05410(5) 0.0411(4) Uani 1 1 d . . .
K5 K 0.26143(7) -0.26124(8) 1.09111(4) 0.0382(4) Uani 1 1 d . . .
K6 K 0.28770(6) -0.27562(7) 0.97733(4) 0.0337(4) Uani 1 1 d . . .
C1 C 0.2664(2) 0.0511(3) 0.9667(2) 0.0246(14) Uani 1 1 d . . .
C2 C 0.2362(3) -0.0029(3) 1.0206(2) 0.0294(15) Uani 1 1 d . . .
H2 H 0.2195 0.0225 1.0408 0.035 Uiso 1 1 calc R . .
C3 C 0.2961(3) 0.0025(3) 1.02665(19) 0.0318(16) Uani 1 1 d . . .
H3 H 0.3078 0.0275 1.0503 0.038 Uiso 1 1 calc R . .
C4 C 0.2704(3) -0.1133(3) 1.02755(19) 0.0269(6) Uani 1 1 d U . .
C5 C 0.3606(3) 0.0589(3) 0.9825(2) 0.0315(16) Uani 1 1 d . . .
H5A H 0.3584 0.0996 0.9665 0.038 Uiso 1 1 calc R . .
H5B H 0.3796 0.0706 1.0069 0.038 Uiso 1 1 calc R . .
C6 C 0.3636(3) -0.0928(4) 1.03621(19) 0.0341(17) Uani 1 1 d . . .
H6A H 0.3620 -0.1369 1.0489 0.041 Uiso 1 1 calc R . .
H6B H 0.3822 -0.0616 1.0540 0.041 Uiso 1 1 calc R . .
C7 C 0.3911(2) 0.0042(3) 0.9231(2) 0.0250(14) Uani 1 1 d . . .
C8 C 0.4205(3) -0.0452(3) 0.98192(19) 0.0269(15) Uani 1 1 d . . .
H8 H 0.4469 -0.0256 1.0004 0.032 Uiso 1 1 calc R . .
C9 C 0.4455(3) -0.0834(4) 0.9485(2) 0.0304(16) Uani 1 1 d . . .
H9 H 0.4832 -0.0785 0.9502 0.036 Uiso 1 1 calc R . .
C10 C 0.3994(3) -0.1609(3) 0.98379(16) 0.0256(14) Uani 1 1 d . . .
C11 C 0.4359(3) -0.0609(4) 0.87446(19) 0.0310(15) Uani 1 1 d . . .
H11A H 0.4323 -0.0189 0.8596 0.037 Uiso 1 1 calc R . .
H11B H 0.4720 -0.0745 0.8755 0.037 Uiso 1 1 calc R . .
C12 C 0.4437(3) -0.2081(4) 0.9284(2) 0.0353(17) Uani 1 1 d . . .
H12A H 0.4442 -0.2492 0.9441 0.042 Uiso 1 1 calc R . .
H12B H 0.4785 -0.2009 0.9204 0.042 Uiso 1 1 calc R . .
C13 C 0.3595(3) -0.0973(4) 0.8309(2) 0.0353(17) Uani 1 1 d . . .
C14 C 0.4150(3) -0.1867(3) 0.85521(17) 0.0242(14) Uani 1 1 d . . .
C15 C 0.3682(3) -0.2176(3) 0.82954(19) 0.0345(17) Uani 1 1 d . . .
C16 C 0.3687(3) -0.2612(3) 0.8941(2) 0.0333(17) Uani 1 1 d . . .
C17 C 0.2921(3) -0.1572(4) 0.7915(2) 0.0350(17) Uani 1 1 d . . .
H17A H 0.2899 -0.1146 0.7770 0.042 Uiso 1 1 calc R . .
H17B H 0.2929 -0.1942 0.7728 0.042 Uiso 1 1 calc R . .
C18 C 0.2974(3) -0.3014(3) 0.8485(2) 0.0306(16) Uani 1 1 d . . .
H18A H 0.2989 -0.3399 0.8663 0.037 Uiso 1 1 calc R . .
H18B H 0.2994 -0.3192 0.8224 0.037 Uiso 1 1 calc R . .
C19 C 0.2151(3) -0.1089(4) 0.8201(2) 0.0324(16) Uani 1 1 d . . .
C20 C 0.2229(3) -0.2286(3) 0.8202(2) 0.0369(18) Uani 1 1 d . . .
H20 H 0.2176 -0.2555 0.7963 0.044 Uiso 1 1 calc R . .
C21 C 0.1701(3) -0.2087(3) 0.83660(18) 0.0303(16) Uani 1 1 d . . .
H21 H 0.1404 -0.2263 0.8204 0.036 Uiso 1 1 calc R . .
C22 C 0.2185(3) -0.2762(3) 0.88212(19) 0.0305(16) Uani 1 1 d . . .
C23 C 0.1290(3) -0.0901(4) 0.8477(2) 0.0411(19) Uani 1 1 d . . .
H23A H 0.0965 -0.1131 0.8407 0.049 Uiso 1 1 calc R . .
H23B H 0.1293 -0.0478 0.8330 0.049 Uiso 1 1 calc R . .
C24 C 0.1329(3) -0.2393(3) 0.9014(2) 0.0353(17) Uani 1 1 d . . .
H24A H 0.1358 -0.2807 0.9169 0.042 Uiso 1 1 calc R . .
H24B H 0.0999 -0.2408 0.8861 0.042 Uiso 1 1 calc R . .
C25 C 0.1537(3) -0.0140(3) 0.90230(19) 0.0256(14) Uani 1 1 d . . .
C26 C 0.1081(3) -0.1143(4) 0.9177(2) 0.0303(16) Uani 1 1 d . . .
C27 C 0.1195(2) -0.0733(3) 0.95644(18) 0.0217(13) Uani 1 1 d . . .
C28 C 0.1590(3) -0.1787(3) 0.96310(19) 0.0343(17) Uani 1 1 d . . .
C29 C 0.1715(3) 0.0422(4) 0.9670(2) 0.0392(18) Uani 1 1 d . . .
H29A H 0.1723 0.0835 0.9514 0.047 Uiso 1 1 calc R . .
H29B H 0.1498 0.0509 0.9883 0.047 Uiso 1 1 calc R . .
C30 C 0.1747(3) -0.1048(4) 1.02079(18) 0.0311(16) Uani 1 1 d . . .
H30A H 0.1514 -0.0737 1.0328 0.037 Uiso 1 1 calc R . .
H30B H 0.1755 -0.1471 1.0355 0.037 Uiso 1 1 calc R . .
C31 C 0.4668(2) -0.2033(4) 0.8399(2) 0.0293(15) Uani 1 1 d . . .
H31A H 0.4742 -0.2515 0.8436 0.035 Uiso 1 1 calc R . .
H31B H 0.4937 -0.1775 0.8543 0.035 Uiso 1 1 calc R . .
C32 C 0.4663(3) -0.1855(4) 0.79616(19) 0.0329(16) Uani 1 1 d . . .
H32A H 0.4596 -0.1371 0.7927 0.040 Uiso 1 1 calc R . .
H32B H 0.5001 -0.1951 0.7870 0.040 Uiso 1 1 calc R . .
C33 C 0.4257(3) -0.2256(4) 0.77193(19) 0.0359(17) Uani 1 1 d . . .
H33A H 0.4428 -0.2594 0.7567 0.043 Uiso 1 1 calc R . .
H33B H 0.4071 -0.1947 0.7538 0.043 Uiso 1 1 calc R . .
C34 C 0.3859(3) -0.2624(4) 0.7969(2) 0.0344(16) Uani 1 1 d . . .
H34A H 0.3559 -0.2758 0.7801 0.041 Uiso 1 1 calc R . .
H34B H 0.4016 -0.3036 0.8081 0.041 Uiso 1 1 calc R . .
C35 C 0.0508(3) -0.1211(4) 0.9091(2) 0.0400(18) Uani 1 1 d . . .
H35A H 0.0367 -0.1497 0.9288 0.048 Uiso 1 1 calc R . .
H35B H 0.0441 -0.1434 0.8841 0.048 Uiso 1 1 calc R . .
C36 C 0.0239(4) -0.0526(5) 0.9083(2) 0.056(2) Uani 1 1 d . . .
H36A H -0.0130 -0.0591 0.9030 0.067 Uiso 1 1 calc R . .
H36B H 0.0364 -0.0248 0.8876 0.067 Uiso 1 1 calc R . .
C37 C 0.0341(3) -0.0154(5) 0.9477(3) 0.062(3) Uani 1 1 d . . .
H37A H 0.0014 -0.0102 0.9595 0.074 Uiso 1 1 calc R . .
H37B H 0.0470 0.0301 0.9426 0.074 Uiso 1 1 calc R . .
C38 C 0.0730(3) -0.0508(5) 0.9776(3) 0.052(2) Uani 1 1 d . . .
H38A H 0.0837 -0.0194 0.9984 0.062 Uiso 1 1 calc R . .
H38B H 0.0569 -0.0901 0.9889 0.062 Uiso 1 1 calc R . .
C39 C 0.2039(3) 0.1204(4) 0.7582(2) 0.0367(18) Uani 1 1 d . E .
C40 C 0.1449(3) 0.1210(4) 0.70292(19) 0.0343(17) Uani 0.50 1 d P E 1
H40 H 0.1100 0.1016 0.7024 0.041 Uiso 0.50 1 calc PR E 1
C41 C 0.1878(3) 0.0649(4) 0.6986(2) 0.0360(17) Uani 0.50 1 d P E 1
H41 H 0.1727 0.0191 0.6976 0.043 Uiso 0.50 1 calc PR E 1
C40A C 0.1449(3) 0.1210(4) 0.70292(19) 0.0343(17) Uani 0.50 1 d P E 2
C41A C 0.1878(3) 0.0649(4) 0.6986(2) 0.0360(17) Uani 0.50 1 d P E 2
C10A C 0.1626(8) -0.0231(12) 0.6971(6) 0.083(3) Uani 0.50 1 d PD E 2
H10A H 0.1394 -0.0298 0.6740 0.100 Uiso 0.50 1 calc PR E 2
H10B H 0.1907 -0.0556 0.6965 0.100 Uiso 0.50 1 calc PR E 2
C10B C 0.0894(8) 0.0772(11) 0.7156(7) 0.083(3) Uani 0.50 1 d PD E 2
H10C H 0.0661 0.1111 0.7251 0.100 Uiso 0.50 1 calc PR E 2
H10D H 0.0728 0.0592 0.6916 0.100 Uiso 0.50 1 calc PR E 2
C10C C 0.1331(7) -0.0329(11) 0.7344(6) 0.083(3) Uani 0.50 1 d PD E 2
H10E H 0.1167 -0.0775 0.7324 0.100 Uiso 0.50 1 calc PR E 2
H10F H 0.1590 -0.0352 0.7562 0.100 Uiso 0.50 1 calc PR E 2
C10D C 0.0921(7) 0.0176(9) 0.7455(6) 0.083(3) Uani 0.50 1 d PD E 2
H10G H 0.1009 0.0352 0.7715 0.100 Uiso 0.50 1 calc PR E 2
H10H H 0.0588 -0.0049 0.7455 0.100 Uiso 0.50 1 calc PR E 2
C42 C 0.1855(3) 0.1402(4) 0.6453(2) 0.0415(19) Uani 1 1 d . . .
C43 C 0.2650(3) 0.0288(4) 0.7427(2) 0.0357(17) Uani 1 1 d . E .
H43A H 0.2569 -0.0164 0.7325 0.043 Uiso 1 1 calc R . .
H43B H 0.2684 0.0252 0.7709 0.043 Uiso 1 1 calc R . .
C44 C 0.2493(3) 0.0463(4) 0.64511(19) 0.0397(19) Uani 1 1 d . E .
H44A H 0.2463 0.0525 0.6171 0.048 Uiso 1 1 calc R . .
H44B H 0.2452 -0.0020 0.6503 0.048 Uiso 1 1 calc R . .
C45 C 0.3451(3) 0.0937(4) 0.7501(2) 0.0371(18) Uani 1 1 d . E .
C46 C 0.3313(3) 0.0329(4) 0.69129(19) 0.0342(17) Uani 1 1 d . E .
C47 C 0.3842(3) 0.0723(4) 0.6916(2) 0.042(2) Uani 1 1 d . E .
C48 C 0.3305(3) 0.1112(3) 0.6396(2) 0.0340(8) Uani 1 1 d U . .
C49 C 0.4305(3) 0.1491(5) 0.7433(2) 0.048(2) Uani 1 1 d . E .
H49A H 0.4334 0.1460 0.7715 0.057 Uiso 1 1 calc R . .
H49B H 0.4611 0.1279 0.7338 0.057 Uiso 1 1 calc R . .
C50 C 0.4184(3) 0.1593(4) 0.6446(2) 0.044(2) Uani 1 1 d . E .
H50A H 0.4519 0.1386 0.6514 0.053 Uiso 1 1 calc R . .
H50B H 0.4147 0.1633 0.6164 0.053 Uiso 1 1 calc R . .
C51 C 0.4133(3) 0.2704(5) 0.7556(2) 0.050(2) Uani 1 1 d . E .
C52 C 0.4489(3) 0.2450(4) 0.6971(2) 0.046(2) Uani 1 1 d . E .
H52 H 0.4856 0.2339 0.6954 0.055 Uiso 1 1 calc R . .
C53 C 0.4403(3) 0.3234(5) 0.6996(2) 0.050(2) Uani 1 1 d . E .
H53 H 0.4731 0.3481 0.6984 0.059 Uiso 1 1 calc R . .
C54 C 0.3941(3) 0.2811(4) 0.6443(2) 0.0382(18) Uani 1 1 d . . .
C55 C 0.4092(4) 0.3956(4) 0.7539(2) 0.050(2) Uani 1 1 d . E .
H55A H 0.4338 0.4288 0.7455 0.060 Uiso 1 1 calc R . .
H55B H 0.4148 0.3913 0.7819 0.060 Uiso 1 1 calc R . .
C56 C 0.3871(3) 0.4067(4) 0.6549(2) 0.042(2) Uani 1 1 d . E .
H56A H 0.4138 0.4398 0.6623 0.051 Uiso 1 1 calc R . .
H56B H 0.3805 0.4089 0.6268 0.051 Uiso 1 1 calc R . .
C57 C 0.3153(5) 0.4077(5) 0.7671(3) 0.065(3) Uani 1 1 d . E .
C58 C 0.3384(4) 0.4634(4) 0.7099(2) 0.045(2) Uani 1 1 d . E .
C59 C 0.2820(3) 0.4730(4) 0.7143(2) 0.0426(10) Uani 1 1 d U E .
C60 C 0.2926(3) 0.4175(3) 0.65635(18) 0.0351(18) Uani 1 1 d . . .
C61 C 0.2237(4) 0.4273(3) 0.7672(2) 0.046(2) Uani 1 1 d . E .
H61A H 0.2053 0.4704 0.7645 0.055 Uiso 1 1 calc R . .
H61B H 0.2310 0.4188 0.7949 0.055 Uiso 1 1 calc R . .
C62 C 0.2021(4) 0.4455(5) 0.6666(3) 0.066(3) Uani 1 1 d . E .
H62A H 0.1863 0.4866 0.6761 0.079 Uiso 1 1 calc R . .
H62B H 0.1982 0.4464 0.6383 0.079 Uiso 1 1 calc R . .
C63 C 0.1853(3) 0.3090(3) 0.76733(18) 0.0276(15) Uani 1 1 d . E .
C64 C 0.1525(3) 0.3811(4) 0.7176(2) 0.043(2) Uani 1 1 d . E .
H64 H 0.1287 0.4189 0.7217 0.051 Uiso 1 1 calc R . .
C65 C 0.1239(3) 0.3110(4) 0.7143(2) 0.0382(18) Uani 1 1 d . E .
H65 H 0.0867 0.3162 0.7170 0.046 Uiso 1 1 calc R . .
C66 C 0.1617(3) 0.3313(4) 0.6568(2) 0.0387(18) Uani 1 1 d . . .
C67 C 0.1350(3) 0.2059(4) 0.7587(2) 0.0414(19) Uani 1 1 d . E .
H67A H 0.0981 0.2000 0.7530 0.050 Uiso 1 1 calc R . .
H67B H 0.1418 0.2030 0.7868 0.050 Uiso 1 1 calc R . .
C68 C 0.1173(3) 0.2229(4) 0.6594(2) 0.0402(18) Uani 1 1 d . E .
H68A H 0.1149 0.2273 0.6313 0.048 Uiso 1 1 calc R . .
H68B H 0.0828 0.2129 0.6673 0.048 Uiso 1 1 calc R . .
C69 C 0.3374(4) -0.0424(4) 0.6854(2) 0.047(2) Uani 1 1 d . . .
H69A H 0.3484 -0.0500 0.6593 0.057 Uiso 1 1 calc R . .
H69B H 0.3039 -0.0640 0.6868 0.057 Uiso 1 1 calc R . .
C70 C 0.3756(4) -0.0771(5) 0.7143(3) 0.067(3) Uani 1 1 d . . .
H70A H 0.3847 -0.1214 0.7043 0.080 Uiso 1 1 calc R . .
H70B H 0.3596 -0.0840 0.7387 0.080 Uiso 1 1 calc R . .
C71 C 0.4260(4) -0.0329(5) 0.7220(3) 0.064(3) Uani 1 1 d . . .
H71A H 0.4251 -0.0100 0.7469 0.077 Uiso 1 1 calc R . .
H71B H 0.4561 -0.0626 0.7232 0.077 Uiso 1 1 calc R . .
C72 C 0.4310(4) 0.0207(5) 0.6896(3) 0.056(2) Uani 1 1 d . . .
H72A H 0.4297 -0.0013 0.6643 0.067 Uiso 1 1 calc R . .
H72B H 0.4636 0.0449 0.6936 0.067 Uiso 1 1 calc R . .
C73 C 0.3702(4) 0.5305(4) 0.7078(2) 0.050(2) Uani 1 1 d . . .
H73A H 0.4067 0.5195 0.7070 0.060 Uiso 1 1 calc R . .
H73B H 0.3594 0.5551 0.6841 0.060 Uiso 1 1 calc R . .
C74 C 0.3623(5) 0.5761(4) 0.7437(3) 0.069(3) Uani 1 1 d . . .
H74A H 0.3819 0.5576 0.7663 0.082 Uiso 1 1 calc R . .
H74B H 0.3753 0.6217 0.7390 0.082 Uiso 1 1 calc R . .
C75 C 0.3045(4) 0.5801(4) 0.7518(2) 0.060(3) Uani 1 1 d . . .
H75A H 0.2998 0.5574 0.7763 0.072 Uiso 1 1 calc R . .
H75B H 0.2953 0.6277 0.7548 0.072 Uiso 1 1 calc R . .
C76 C 0.2669(4) 0.5487(3) 0.7206(2) 0.052(2) Uani 1 1 d . . .
H76A H 0.2681 0.5738 0.6964 0.062 Uiso 1 1 calc R . .
H76B H 0.2318 0.5512 0.7289 0.062 Uiso 1 1 calc R . .
C77 C 0.2827(2) 0.3849(4) 0.88522(19) 0.0267(15) Uani 1 1 d . E .
C78 C 0.2563(3) 0.4987(4) 0.88651(19) 0.0337(17) Uani 1 1 d . . .
H78 H 0.2468 0.5275 0.8638 0.040 Uiso 1 1 calc R . .
C79 C 0.3148(3) 0.4967(3) 0.8945(2) 0.0365(17) Uani 1 1 d . . .
H79 H 0.3327 0.5200 0.8742 0.044 Uiso 1 1 calc R . .
C80 C 0.2780(3) 0.5518(3) 0.9461(2) 0.0326(16) Uani 1 1 d . . .
C81 C 0.3780(3) 0.3953(4) 0.90023(19) 0.0337(17) Uani 1 1 d . F .
H81A H 0.3783 0.3521 0.8864 0.040 Uiso 1 1 calc R . .
H81B H 0.4016 0.4259 0.8882 0.040 Uiso 1 1 calc R . .
C82 C 0.3735(3) 0.5454(3) 0.9505(2) 0.044(2) Uani 1 1 d . F .
H82A H 0.3977 0.5518 0.9305 0.053 Uiso 1 1 calc R . .
H82B H 0.3723 0.5875 0.9652 0.053 Uiso 1 1 calc R . .
C83 C 0.3892(3) 0.3227(3) 0.95881(19) 0.0283(15) Uani 1 1 d . E .
C84 C 0.4252(3) 0.4336(4) 0.9653(3) 0.045(2) Uani 0.50 1 d P F 1
C85 C 0.4352(3) 0.3917(4) 1.0046(2) 0.0424(19) Uani 0.50 1 d P F 1
C84A C 0.4252(3) 0.4336(4) 0.9653(3) 0.045(2) Uani 0.50 1 d P F 2
H84A H 0.4573 0.4489 0.9546 0.054 Uiso 0.50 1 calc PR F 2
C85A C 0.4352(3) 0.3917(4) 1.0046(2) 0.0424(19) Uani 0.50 1 d P F 2
H85A H 0.4720 0.3884 1.0131 0.051 Uiso 0.50 1 calc PR F 2
C86 C 0.3839(3) 0.4888(4) 1.0158(2) 0.044(2) Uani 1 1 d . F .
C87 C 0.4132(3) 0.2686(4) 1.0219(2) 0.0360(17) Uani 1 1 d . F .
H87A H 0.4458 0.2683 1.0376 0.043 Uiso 1 1 calc R . .
H87B H 0.4116 0.2272 1.0064 0.043 Uiso 1 1 calc R . .
C88 C 0.4054(3) 0.4197(4) 1.0745(3) 0.048(2) Uani 1 1 d . F .
H88A H 0.4385 0.4006 1.0838 0.058 Uiso 1 1 calc R . .
H88B H 0.4010 0.4627 1.0879 0.058 Uiso 1 1 calc R . .
C89 C 0.3278(3) 0.2310(3) 1.0386(2) 0.0314(16) Uani 1 1 d . E .
C90 C 0.3714(3) 0.2992(3) 1.0850(2) 0.0381(18) Uani 1 1 d . F .
C91 C 0.3185(3) 0.2760(3) 1.10034(18) 0.0278(15) Uani 1 1 d . F .
C92 C 0.3203(3) 0.3988(4) 1.09748(19) 0.0327(16) Uani 1 1 d . F .
C93 C 0.2473(3) 0.2002(3) 1.0672(2) 0.0344(17) Uani 1 1 d . F .
H93A H 0.2424 0.1842 1.0934 0.041 Uiso 1 1 calc R . .
H93B H 0.2506 0.1603 1.0509 0.041 Uiso 1 1 calc R . .
C94 C 0.2398(3) 0.3484(4) 1.1190(2) 0.0420(19) Uani 1 1 d . F .
H94A H 0.2370 0.3918 1.1323 0.050 Uiso 1 1 calc R . .
H94B H 0.2342 0.3125 1.1377 0.050 Uiso 1 1 calc R . .
C95 C 0.1813(3) 0.2349(3) 1.0143(2) 0.0335(17) Uani 1 1 d . E .
C96 C 0.1722(3) 0.2856(4) 1.0756(2) 0.0361(18) Uani 1 1 d . F .
H96 H 0.1583 0.2624 1.0979 0.043 Uiso 1 1 calc R . .
C97 C 0.1276(3) 0.3090(4) 1.0466(2) 0.0364(18) Uani 1 1 d . F .
H97 H 0.0936 0.2945 1.0544 0.044 Uiso 1 1 calc R . .
C98 C 0.1730(3) 0.4030(4) 1.0742(2) 0.0335(17) Uani 1 1 d . F .
C99 C 0.1065(3) 0.2816(3) 0.9741(2) 0.0317(16) Uani 1 1 d . F .
H99A H 0.1104 0.2398 0.9594 0.038 Uiso 1 1 calc R . .
H99B H 0.0707 0.2848 0.9806 0.038 Uiso 1 1 calc R . .
C100 C 0.1003(3) 0.4300(4) 1.0267(2) 0.042(2) Uani 1 1 d . F .
H11C H 0.0994 0.4721 1.0415 0.051 Uiso 1 1 calc R . .
H11D H 0.0655 0.4115 1.0243 0.051 Uiso 1 1 calc R . .
C101 C 0.1539(2) 0.3342(3) 0.9210(2) 0.0285(15) Uani 1 1 d . E .
C102 C 0.0975(3) 0.4088(3) 0.9529(2) 0.0294(16) Uani 1 1 d . F .
C103 C 0.1245(3) 0.4493(4) 0.9196(2) 0.0302(15) Uani 1 1 d . F .
C104 C 0.1460(3) 0.5001(3) 0.9802(2) 0.0321(16) Uani 1 1 d . F .
C105 C 0.1894(2) 0.4056(3) 0.87075(19) 0.0247(14) Uani 1 1 d . F .
H15C H 0.1908 0.3620 0.8575 0.030 Uiso 1 1 calc R . .
H15D H 0.1716 0.4375 0.8528 0.030 Uiso 1 1 calc R . .
C106 C 0.1865(3) 0.5522(3) 0.9260(2) 0.0351(17) Uani 1 1 d . F .
H16E H 0.1717 0.5668 0.9006 0.042 Uiso 1 1 calc R . .
H16F H 0.1884 0.5920 0.9429 0.042 Uiso 1 1 calc R . .
C107 C 0.4185(3) 0.2820(4) 1.1150(3) 0.053(2) Uani 1 1 d . . .
H17W H 0.4260 0.2335 1.1139 0.063 Uiso 1 1 calc R . .
H17Z H 0.4489 0.3066 1.1078 0.063 Uiso 1 1 calc R . .
C108 C 0.4065(4) 0.3018(4) 1.1574(2) 0.060(3) Uani 1 1 d . . .
H18C H 0.4352 0.2870 1.1751 0.072 Uiso 1 1 calc R . .
H18D H 0.4046 0.3512 1.1591 0.072 Uiso 1 1 calc R . .
C109 C 0.3568(4) 0.2718(5) 1.1710(2) 0.063(3) Uani 1 1 d . . .
H19E H 0.3653 0.2403 1.1923 0.076 Uiso 1 1 calc R . .
H19F H 0.3360 0.3083 1.1809 0.076 Uiso 1 1 calc R . .
C110 C 0.3256(4) 0.2349(4) 1.1393(2) 0.057(2) Uani 1 1 d . . .
H11E H 0.2917 0.2247 1.1482 0.069 Uiso 1 1 calc R . .
H11F H 0.3424 0.1918 1.1343 0.069 Uiso 1 1 calc R . .
C111 C 0.0397(3) 0.4100(5) 0.9464(3) 0.052(2) Uani 1 1 d . . .
H11U H 0.0244 0.3898 0.9687 0.063 Uiso 1 1 calc R . .
H11V H 0.0291 0.3830 0.9236 0.063 Uiso 1 1 calc R . .
C112 C 0.0196(3) 0.4857(5) 0.9406(3) 0.061(3) Uani 1 1 d . . .
H11G H -0.0178 0.4855 0.9360 0.073 Uiso 1 1 calc R . .
H11H H 0.0284 0.5118 0.9641 0.073 Uiso 1 1 calc R . .
C113 C 0.0435(5) 0.5194(7) 0.9062(3) 0.091(4) Uani 1 1 d . . .
H11I H 0.0582 0.5629 0.9147 0.109 Uiso 1 1 calc R . .
H11J H 0.0164 0.5286 0.8861 0.109 Uiso 1 1 calc R . .
C114 C 0.0858(3) 0.4768(5) 0.8887(3) 0.056(2) Uani 1 1 d . . .
H11K H 0.0698 0.4389 0.8741 0.068 Uiso 1 1 calc R . .
H11L H 0.1036 0.5049 0.8706 0.068 Uiso 1 1 calc R . .
C115 C 0.4779(8) 0.4479(12) 0.9511(7) 0.083(3) Uani 0.50 1 d P F 1
H11M H 0.4965 0.4778 0.9697 0.100 Uiso 0.50 1 calc PR F 1
H11N H 0.4736 0.4721 0.9265 0.100 Uiso 0.50 1 calc PR F 1
C116 C 0.5114(9) 0.3834(13) 0.9454(8) 0.083(3) Uani 0.50 1 d P F 1
H11O H 0.4926 0.3519 0.9279 0.100 Uiso 0.50 1 calc PR F 1
H11P H 0.5431 0.3963 0.9338 0.100 Uiso 0.50 1 calc PR F 1
C117 C 0.5244(9) 0.3490(13) 0.9844(7) 0.083(3) Uani 0.50 1 d P F 1
H11Q H 0.5168 0.3006 0.9821 0.100 Uiso 0.50 1 calc PR F 1
H11R H 0.5611 0.3540 0.9914 0.100 Uiso 0.50 1 calc PR F 1
C118 C 0.4944(8) 0.3788(12) 1.0162(7) 0.083(3) Uani 0.50 1 d P F 1
H11S H 0.5102 0.4217 1.0245 0.100 Uiso 0.50 1 calc PR F 1
H11T H 0.4972 0.3481 1.0384 0.100 Uiso 0.50 1 calc PR F 1
N1 N 0.2229(2) 0.0261(3) 0.98240(15) 0.0299(13) Uani 1 1 d . . .
N2 N 0.30779(19) 0.0377(3) 0.99072(14) 0.0206(11) Uani 1 1 d . . .
N3 N 0.2261(2) -0.0755(3) 1.02357(16) 0.0269(6) Uani 1 1 d . . .
N4 N 0.3122(2) -0.0678(3) 1.02721(15) 0.0269(6) Uani 1 1 d . . .
N5 N 0.3892(2) 0.0072(3) 0.96298(14) 0.0269(12) Uani 1 1 d . . .
N6 N 0.4209(2) -0.0487(3) 0.91403(15) 0.0329(14) Uani 1 1 d . . .
N7 N 0.3915(2) -0.0997(3) 1.00014(14) 0.0235(12) Uani 1 1 d . . .
N8 N 0.4300(2) -0.1518(3) 0.95169(15) 0.0282(13) Uani 1 1 d . . .
N9 N 0.40449(19) -0.1138(3) 0.85488(16) 0.0243(12) Uani 1 1 d . . .
N10 N 0.3403(2) -0.1577(3) 0.81597(16) 0.0300(13) Uani 1 1 d . . .
N11 N 0.4089(2) -0.2188(3) 0.89361(15) 0.0287(13) Uani 1 1 d . . .
N12 N 0.3415(2) -0.2579(3) 0.85775(15) 0.0253(12) Uani 1 1 d . . .
N13 N 0.2462(2) -0.1642(3) 0.81293(16) 0.0313(13) Uani 1 1 d . . .
N14 N 0.1720(2) -0.1335(3) 0.83688(17) 0.0317(13) Uani 1 1 d . . .
N15 N 0.2482(2) -0.2675(3) 0.85081(16) 0.0282(13) Uani 1 1 d . . .
N16 N 0.1735(2) -0.2380(3) 0.87563(16) 0.0305(13) Uani 1 1 d . . .
N17 N 0.1320(2) -0.0740(3) 0.88992(16) 0.0308(13) Uani 1 1 d . . .
N18 N 0.1485(2) -0.0133(3) 0.94272(16) 0.0283(13) Uani 1 1 d . . .
N19 N 0.1332(2) -0.1803(3) 0.92760(16) 0.0295(13) Uani 1 1 d . . .
N20 N 0.1538(2) -0.1190(3) 0.98049(14) 0.0255(12) Uani 1 1 d . . .
N21 N 0.1616(2) 0.1501(3) 0.74102(17) 0.0363(14) Uani 1 1 d . . .
N22 N 0.2224(2) 0.0728(3) 0.73212(16) 0.0309(13) Uani 1 1 d . . .
N23 N 0.1517(2) 0.1646(4) 0.67059(19) 0.0451(17) Uani 1 1 d . . .
N24 N 0.2085(2) 0.0827(3) 0.66157(16) 0.0346(14) Uani 1 1 d . . .
N25 N 0.3141(2) 0.0497(3) 0.72950(16) 0.0352(14) Uani 1 1 d . . .
N26 N 0.3862(2) 0.1111(3) 0.72892(17) 0.0378(15) Uani 1 1 d . . .
N27 N 0.3010(2) 0.0674(3) 0.65995(17) 0.0340(8) Uani 1 1 d . . .
N28 N 0.3780(2) 0.1135(3) 0.65700(17) 0.0340(8) Uani 1 1 d . . .
N29 N 0.4301(2) 0.2195(4) 0.7325(2) 0.0482(17) Uani 1 1 d . . .
N30 N 0.4201(3) 0.3314(3) 0.73676(17) 0.0426(10) Uani 1 1 d . . .
N31 N 0.4183(2) 0.2269(4) 0.66110(19) 0.0445(16) Uani 1 1 d . . .
N32 N 0.4054(3) 0.3387(3) 0.66571(19) 0.0453(16) Uani 1 1 d . . .
N33 N 0.3566(3) 0.4221(3) 0.74464(17) 0.0426(10) Uani 1 1 d . . .
N34 N 0.2728(3) 0.4335(3) 0.74893(18) 0.0409(15) Uani 1 1 d . . .
N35 N 0.3401(2) 0.4246(3) 0.67320(18) 0.0352(14) Uani 1 1 d . . .
N36 N 0.2569(2) 0.4454(3) 0.67902(17) 0.0354(14) Uani 1 1 d . . .
N37 N 0.1895(2) 0.3717(3) 0.75040(17) 0.0377(15) Uani 1 1 d . . .
N38 N 0.1488(2) 0.2720(3) 0.74666(18) 0.0385(15) Uani 1 1 d . . .
N39 N 0.1751(3) 0.3864(3) 0.68049(17) 0.0372(15) Uani 1 1 d . . .
N40 N 0.1341(3) 0.2865(3) 0.67622(18) 0.0418(15) Uani 1 1 d . . .
N41 N 0.2417(2) 0.4295(3) 0.87893(15) 0.0235(12) Uani 1 1 d . . .
N42 N 0.3252(2) 0.4243(3) 0.89546(16) 0.0293(13) Uani 1 1 d . . .
N43 N 0.2374(2) 0.5285(3) 0.92178(15) 0.0265(12) Uani 1 1 d . . .
N44 N 0.3221(2) 0.5314(3) 0.93181(17) 0.0366(15) Uani 1 1 d . . .
N45 N 0.3965(2) 0.3842(3) 0.93997(17) 0.0338(14) Uani 1 1 d . . .
N46 N 0.4122(2) 0.3268(3) 0.99622(17) 0.0368(14) Uani 1 1 d . . .
N47 N 0.3925(3) 0.4908(3) 0.97653(19) 0.0503(18) Uani 1 1 d . . .
N48 N 0.4057(3) 0.4330(3) 1.03127(18) 0.0445(16) Uani 1 1 d . . .
N49 N 0.3709(2) 0.2683(3) 1.04763(17) 0.0332(13) Uani 1 1 d . . .
N50 N 0.2944(2) 0.2375(3) 1.06809(18) 0.0393(15) Uani 1 1 d . . .
N51 N 0.3656(3) 0.3745(3) 1.08362(19) 0.0390(15) Uani 1 1 d . . .
N52 N 0.2909(2) 0.3420(3) 1.10670(18) 0.0373(15) Uani 1 1 d . . .
N53 N 0.2018(2) 0.2372(3) 1.05323(17) 0.0337(14) Uani 1 1 d . . .
N54 N 0.1403(2) 0.2790(3) 1.01014(18) 0.0390(15) Uani 1 1 d . . .
N55 N 0.1990(3) 0.3447(3) 1.08803(19) 0.0430(16) Uani 1 1 d . . .
N56 N 0.1342(2) 0.3816(3) 1.04804(17) 0.0361(14) Uani 1 1 d . . .
N57 N 0.1191(2) 0.3403(3) 0.95010(17) 0.0307(13) Uani 1 1 d . . .
N58 N 0.1584(2) 0.3972(3) 0.90454(16) 0.0309(13) Uani 1 1 d . . .
N59 N 0.1164(2) 0.4454(3) 0.98792(17) 0.0317(13) Uani 1 1 d . . .
N60 N 0.1523(2) 0.5036(3) 0.94153(15) 0.0292(13) Uani 1 1 d . . .
O1 O 0.2659(2) 0.0836(2) 0.93593(14) 0.0331(11) Uani 1 1 d . . .
O2 O 0.3683(2) 0.0431(2) 0.89939(15) 0.0400(12) Uani 1 1 d . . .
O3 O 0.3453(2) -0.0397(2) 0.82393(15) 0.0400(12) Uani 1 1 d . . .
O4 O 0.2240(2) -0.0500(2) 0.81504(16) 0.0431(13) Uani 1 1 d . . .
O5 O 0.1742(2) 0.0279(3) 0.88444(15) 0.0410(13) Uani 1 1 d . . .
O6 O 0.27315(17) -0.1745(2) 1.02901(12) 0.0269(6) Uani 1 1 d . . .
O7 O 0.38258(19) -0.2155(2) 0.99465(14) 0.0361(12) Uani 1 1 d . . .
O8 O 0.3558(2) -0.2970(2) 0.92009(14) 0.0392(12) Uani 1 1 d . . .
O9 O 0.23073(19) -0.3119(2) 0.91123(13) 0.0350(12) Uani 1 1 d . . .
O10 O 0.1834(2) -0.2288(2) 0.97687(13) 0.0378(12) Uani 1 1 d . . .
O11 O 0.2254(2) 0.1328(3) 0.79067(12) 0.0376(12) Uani 1 1 d . . .
O12 O 0.3405(2) 0.1153(3) 0.78388(14) 0.0443(13) Uani 1 1 d . . .
O13 O 0.4006(2) 0.2633(3) 0.78977(15) 0.0497(14) Uani 1 1 d . . .
O14 O 0.3195(2) 0.3759(3) 0.79835(13) 0.0449(14) Uani 1 1 d . . .
O15 O 0.2098(2) 0.2908(2) 0.79764(14) 0.0402(13) Uani 1 1 d . . .
O16 O 0.1944(2) -0.1648(3) 1.11378(15) 0.0456(13) Uani 1 1 d . . .
O17 O 0.3144(2) -0.1428(3) 1.11040(13) 0.0443(13) Uani 1 1 d . . .
O18 O 0.3695(2) -0.2809(3) 1.11241(15) 0.0484(14) Uani 1 1 d . . .
O19 O 0.2823(2) -0.3911(2) 1.12402(14) 0.0393(12) Uani 1 1 d . . .
O20 O 0.1752(2) -0.3243(3) 1.12274(14) 0.0426(13) Uani 1 1 d . . .
O21 O 0.28190(17) 0.3235(2) 0.88155(13) 0.0283(10) Uani 1 1 d . . .
O22 O 0.3693(2) 0.2732(3) 0.94325(15) 0.0411(12) Uani 1 1 d . . .
O23 O 0.31737(19) 0.1960(2) 1.00873(14) 0.0342(12) Uani 1 1 d . . .
O24 O 0.1976(2) 0.1973(2) 0.98992(14) 0.0355(12) Uani 1 1 d . . .
O25 O 0.1756(2) 0.2823(2) 0.91322(15) 0.0391(13) Uani 1 1 d . . .
O26 O 0.2728(2) -0.4159(2) 0.97686(15) 0.0429(14) Uani 1 1 d . . .
O27 O 0.3596(3) 0.5322(3) 1.03216(17) 0.0552(16) Uani 1 1 d . . .
O28 O 0.3087(2) 0.4568(2) 1.10248(15) 0.0400(12) Uani 1 1 d . . .
O29 O 0.1861(2) 0.4628(2) 1.08311(14) 0.0382(12) Uani 1 1 d . . .
O30 O 0.1652(2) 0.5393(3) 1.00596(14) 0.0452(14) Uani 1 1 d . . .

loop_
_atom_site_aniso_label
_atom_site_aniso_U_11
_atom_site_aniso_U_22
_atom_site_aniso_U_33
_atom_site_aniso_U_23
_atom_site_aniso_U_13
_atom_site_aniso_U_12
O1W 0.062(4) 0.036(3) 0.035(3) 0.008(2) -0.004(3) 0.015(3)
O2W 0.081(4) 0.030(3) 0.024(3) -0.001(2) 0.007(3) -0.004(3)
O3W 0.112(5) 0.030(3) 0.019(3) 0.002(2) 0.006(3) 0.013(3)
O4W 0.094(5) 0.036(3) 0.054(4) 0.017(3) 0.001(3) -0.004(3)
O9W 0.065(9) 0.108(11) 0.044(7) -0.043(7) 0.000(6) -0.016(8)
K1 0.0503(10) 0.0342(9) 0.0296(9) -0.0002(7) -0.0008(7) 0.0019(7)
K2 0.0630(11) 0.0257(8) 0.0303(9) 0.0041(6) 0.0028(8) 0.0041(7)
K3 0.0397(9) 0.0243(7) 0.0351(8) 0.0017(6) 0.0102(7) -0.0013(6)
K4 0.0593(11) 0.0293(8) 0.0335(9) -0.0004(7) -0.0058(8) -0.0051(8)
K5 0.0649(11) 0.0253(8) 0.0252(8) 0.0012(6) 0.0086(7) 0.0009(7)
K6 0.0504(10) 0.0225(7) 0.0281(8) -0.0042(6) 0.0016(7) 0.0026(7)
C1 0.019(3) 0.021(3) 0.035(4) -0.009(3) 0.009(3) 0.001(3)
C2 0.031(4) 0.025(3) 0.033(4) -0.005(3) 0.005(3) -0.003(3)
C3 0.052(5) 0.027(4) 0.017(3) -0.008(3) 0.007(3) 0.011(3)
C4 0.0358(16) 0.0215(13) 0.0233(14) 0.0024(11) 0.0008(12) 0.0049(11)
C5 0.057(5) 0.013(3) 0.025(4) -0.014(3) 0.008(3) -0.001(3)
C6 0.044(4) 0.044(4) 0.016(3) 0.000(3) 0.008(3) -0.012(3)
C7 0.019(3) 0.019(3) 0.037(4) 0.000(3) 0.006(3) -0.003(3)
C8 0.038(4) 0.013(3) 0.029(4) -0.012(3) -0.004(3) -0.001(3)
C9 0.019(3) 0.042(4) 0.031(4) 0.005(3) 0.005(3) 0.005(3)
C10 0.052(4) 0.019(3) 0.005(3) 0.001(2) -0.003(3) -0.002(3)
C11 0.035(4) 0.036(4) 0.022(3) 0.000(3) 0.004(3) 0.003(3)
C12 0.046(5) 0.036(4) 0.023(4) -0.006(3) -0.005(3) 0.009(3)
C13 0.038(4) 0.036(4) 0.033(4) -0.012(3) 0.013(3) -0.004(3)
C14 0.039(4) 0.020(3) 0.014(3) -0.002(2) -0.002(3) 0.006(3)
C15 0.064(5) 0.019(3) 0.020(3) -0.008(3) 0.002(3) -0.002(3)
C16 0.051(5) 0.021(3) 0.028(4) 0.013(3) 0.004(3) 0.012(3)
C17 0.033(4) 0.037(4) 0.035(4) -0.001(3) 0.004(3) -0.007(3)
C18 0.031(4) 0.027(4) 0.035(4) -0.017(3) 0.006(3) 0.006(3)
C19 0.040(4) 0.031(4) 0.027(4) 0.015(3) 0.005(3) -0.012(3)
C20 0.064(5) 0.012(3) 0.035(4) 0.009(3) 0.001(4) -0.013(3)
C21 0.039(4) 0.036(4) 0.015(3) 0.009(3) -0.012(3) -0.011(3)
C22 0.055(5) 0.011(3) 0.025(4) -0.005(3) -0.001(3) -0.017(3)
C23 0.035(4) 0.057(5) 0.031(4) 0.023(4) 0.005(3) 0.014(4)
C24 0.054(5) 0.019(3) 0.034(4) -0.002(3) 0.006(3) -0.004(3)
C25 0.040(4) 0.010(3) 0.025(3) -0.004(3) -0.011(3) -0.007(3)
C26 0.023(4) 0.036(4) 0.031(4) 0.005(3) 0.002(3) -0.016(3)
C27 0.024(3) 0.022(3) 0.019(3) 0.001(2) 0.007(3) 0.004(3)
C28 0.068(5) 0.019(3) 0.016(3) 0.006(3) 0.004(3) -0.006(3)
C29 0.037(4) 0.030(4) 0.051(5) 0.002(3) 0.007(4) 0.004(3)
C30 0.051(5) 0.033(4) 0.009(3) 0.001(3) -0.002(3) 0.002(3)
C31 0.022(4) 0.032(4) 0.033(4) -0.004(3) -0.005(3) 0.002(3)
C32 0.033(4) 0.042(4) 0.025(4) -0.008(3) 0.013(3) -0.007(3)
C33 0.056(5) 0.033(4) 0.017(3) -0.002(3) -0.002(3) -0.001(3)
C34 0.045(4) 0.031(4) 0.027(4) -0.002(3) 0.003(3) 0.002(3)
C35 0.037(4) 0.047(5) 0.036(4) 0.003(3) 0.002(3) -0.003(3)
C36 0.063(6) 0.068(6) 0.040(5) 0.006(4) 0.019(4) 0.009(5)
C37 0.041(5) 0.084(7) 0.062(6) -0.011(5) 0.008(4) 0.019(5)
C38 0.020(4) 0.054(5) 0.081(7) 0.001(5) 0.007(4) -0.006(4)
C39 0.050(5) 0.028(4) 0.034(4) 0.013(3) 0.012(4) -0.005(3)
C40 0.043(4) 0.045(4) 0.015(3) -0.004(3) -0.003(3) -0.004(3)
C41 0.039(4) 0.040(4) 0.030(4) 0.000(3) 0.012(3) 0.009(3)
C40A 0.043(4) 0.045(4) 0.015(3) -0.004(3) -0.003(3) -0.004(3)
C41A 0.039(4) 0.040(4) 0.030(4) 0.000(3) 0.012(3) 0.009(3)
C10A 0.058(5) 0.083(6) 0.103(7) 0.017(5) -0.032(4) -0.013(4)
C10B 0.058(5) 0.083(6) 0.103(7) 0.017(5) -0.032(4) -0.013(4)
C10C 0.058(5) 0.083(6) 0.103(7) 0.017(5) -0.032(4) -0.013(4)
C10D 0.058(5) 0.083(6) 0.103(7) 0.017(5) -0.032(4) -0.013(4)
C42 0.056(5) 0.047(5) 0.021(4) 0.000(3) 0.004(3) -0.012(4)
C43 0.046(5) 0.028(4) 0.031(4) -0.004(3) -0.012(3) 0.021(3)
C44 0.056(5) 0.048(5) 0.017(3) 0.006(3) 0.019(3) 0.011(4)
C45 0.049(5) 0.033(4) 0.028(4) 0.006(3) -0.002(3) 0.020(3)
C46 0.056(5) 0.029(4) 0.017(3) 0.008(3) 0.002(3) 0.017(3)
C47 0.065(5) 0.036(4) 0.026(4) 0.011(3) 0.015(4) 0.020(4)
C48 0.045(2) 0.0261(18) 0.031(2) 0.0117(15) 0.0065(16) 0.0126(16)
C49 0.040(5) 0.077(6) 0.025(4) 0.002(4) -0.009(3) 0.019(4)
C50 0.053(5) 0.052(5) 0.029(4) 0.004(4) 0.017(4) -0.002(4)
C51 0.061(6) 0.058(5) 0.030(4) 0.000(4) -0.008(4) 0.008(4)
C52 0.046(5) 0.044(5) 0.046(5) 0.012(4) -0.003(4) 0.004(4)
C53 0.045(5) 0.073(6) 0.029(4) 0.002(4) -0.005(4) -0.021(4)
C54 0.031(4) 0.049(5) 0.034(4) 0.013(4) -0.004(3) 0.005(3)
C55 0.073(6) 0.038(4) 0.036(5) 0.003(4) -0.017(4) -0.028(4)
C56 0.081(6) 0.030(4) 0.014(3) -0.014(3) -0.001(4) -0.018(4)
C57 0.100(8) 0.043(5) 0.052(6) -0.002(4) 0.008(6) -0.001(5)
C58 0.080(6) 0.033(4) 0.022(4) 0.006(3) 0.001(4) -0.007(4)
C59 0.068(3) 0.036(2) 0.024(2) 0.0003(16) 0.0008(19) -0.0116(19)
C60 0.074(6) 0.020(3) 0.010(3) 0.007(3) -0.006(3) -0.015(3)
C61 0.099(7) 0.009(3) 0.027(4) -0.008(3) -0.006(4) -0.010(4)
C62 0.089(8) 0.048(5) 0.063(6) 0.012(5) 0.010(5) 0.009(5)
C63 0.051(5) 0.017(3) 0.015(3) 0.007(3) 0.006(3) 0.002(3)
C64 0.073(6) 0.037(4) 0.018(4) 0.012(3) 0.001(4) 0.020(4)
C65 0.041(4) 0.047(5) 0.027(4) -0.004(3) 0.001(3) 0.005(3)
C66 0.052(5) 0.038(4) 0.025(4) 0.003(3) 0.001(3) 0.025(4)
C67 0.046(5) 0.053(5) 0.024(4) 0.009(3) -0.008(3) 0.004(4)
C68 0.028(4) 0.068(5) 0.024(4) -0.002(4) -0.008(3) 0.003(4)
C69 0.080(6) 0.039(4) 0.024(4) 0.014(3) 0.009(4) 0.030(4)
C70 0.079(7) 0.082(7) 0.040(5) 0.020(5) 0.012(5) 0.052(6)
C71 0.102(8) 0.049(5) 0.041(5) 0.013(4) 0.004(5) 0.055(6)
C72 0.059(6) 0.053(5) 0.055(6) 0.009(4) 0.003(4) 0.028(4)
C73 0.090(7) 0.025(4) 0.034(4) -0.001(3) 0.003(4) -0.018(4)
C74 0.135(10) 0.032(5) 0.038(5) -0.006(4) 0.004(6) -0.006(5)
C75 0.113(9) 0.044(5) 0.023(4) -0.020(4) 0.005(5) -0.009(5)
C76 0.114(8) 0.017(3) 0.028(4) -0.003(3) 0.024(4) -0.009(4)
C77 0.019(3) 0.039(4) 0.022(3) 0.000(3) 0.002(3) -0.002(3)
C78 0.054(5) 0.031(4) 0.015(3) -0.002(3) -0.006(3) -0.006(3)
C79 0.049(5) 0.022(3) 0.038(4) 0.006(3) 0.004(3) -0.019(3)
C80 0.046(5) 0.019(3) 0.032(4) 0.003(3) -0.008(3) 0.002(3)
C81 0.025(4) 0.053(5) 0.023(4) -0.009(3) 0.000(3) -0.011(3)
C82 0.078(6) 0.013(3) 0.040(4) 0.005(3) -0.005(4) -0.021(3)
C83 0.028(4) 0.029(4) 0.028(4) -0.012(3) 0.002(3) -0.001(3)
C84 0.024(4) 0.043(5) 0.066(6) 0.021(4) -0.003(4) -0.008(3)
C85 0.049(5) 0.021(4) 0.057(5) -0.003(3) 0.008(4) -0.018(3)
C84A 0.024(4) 0.043(5) 0.066(6) 0.021(4) -0.003(4) -0.008(3)
C85A 0.049(5) 0.021(4) 0.057(5) -0.003(3) 0.008(4) -0.018(3)
C86 0.074(6) 0.029(4) 0.026(4) 0.013(3) -0.012(4) -0.006(4)
C87 0.026(4) 0.037(4) 0.044(4) -0.008(3) -0.005(3) 0.008(3)
C88 0.060(6) 0.019(4) 0.063(6) 0.006(4) -0.016(4) -0.003(3)
C89 0.042(4) 0.024(3) 0.027(4) 0.014(3) -0.001(3) 0.014(3)
C90 0.059(5) 0.017(3) 0.038(4) 0.012(3) -0.007(4) 0.005(3)
C91 0.037(4) 0.026(3) 0.021(3) -0.006(3) 0.003(3) 0.012(3)
C92 0.041(4) 0.036(4) 0.019(4) -0.015(3) -0.010(3) 0.003(3)
C93 0.060(5) 0.016(3) 0.026(4) -0.001(3) 0.000(3) 0.005(3)
C94 0.066(6) 0.041(4) 0.017(4) -0.013(3) -0.009(4) 0.004(4)
C95 0.050(5) 0.020(3) 0.031(4) -0.002(3) 0.008(3) -0.016(3)
C96 0.035(4) 0.041(4) 0.033(4) -0.019(3) 0.015(3) -0.006(3)
C97 0.048(5) 0.038(4) 0.025(4) -0.012(3) 0.022(3) -0.015(3)
C98 0.042(4) 0.036(4) 0.024(4) -0.012(3) 0.013(3) -0.004(3)
C99 0.031(4) 0.029(4) 0.036(4) 0.003(3) 0.008(3) -0.011(3)
C100 0.041(5) 0.051(5) 0.035(4) -0.032(4) 0.005(3) -0.003(4)
C101 0.020(3) 0.023(3) 0.042(4) -0.003(3) -0.002(3) -0.007(3)
C102 0.025(4) 0.037(4) 0.027(4) -0.009(3) 0.009(3) 0.007(3)
C103 0.021(4) 0.039(4) 0.029(4) 0.001(3) -0.013(3) 0.010(3)
C104 0.050(4) 0.009(3) 0.037(4) -0.008(3) 0.001(3) -0.002(3)
C105 0.017(3) 0.031(4) 0.024(3) -0.009(3) -0.012(3) -0.008(3)
C106 0.052(5) 0.018(3) 0.034(4) -0.005(3) -0.008(3) 0.009(3)
C107 0.047(5) 0.032(4) 0.077(7) 0.011(4) -0.008(4) 0.006(4)
C108 0.094(8) 0.045(5) 0.036(5) -0.019(4) -0.027(5) 0.018(5)
C109 0.088(7) 0.073(7) 0.026(4) 0.009(4) -0.010(4) -0.011(6)
C110 0.094(7) 0.035(5) 0.041(5) 0.006(4) 0.000(5) 0.002(5)
C111 0.046(5) 0.068(6) 0.043(5) -0.032(4) 0.006(4) 0.005(4)
C112 0.028(5) 0.089(7) 0.062(6) 0.013(5) -0.019(4) 0.021(4)
C113 0.096(9) 0.115(10) 0.059(7) -0.016(7) 0.000(6) 0.054(8)
C114 0.055(6) 0.068(6) 0.045(5) 0.012(4) -0.011(4) 0.020(5)
C115 0.058(5) 0.083(6) 0.103(7) 0.017(5) -0.032(4) -0.013(4)
C116 0.058(5) 0.083(6) 0.103(7) 0.017(5) -0.032(4) -0.013(4)
C117 0.058(5) 0.083(6) 0.103(7) 0.017(5) -0.032(4) -0.013(4)
C118 0.058(5) 0.083(6) 0.103(7) 0.017(5) -0.032(4) -0.013(4)
N1 0.027(3) 0.044(3) 0.020(3) 0.007(2) 0.012(2) 0.000(3)
N2 0.022(3) 0.024(3) 0.015(3) -0.003(2) -0.009(2) 0.005(2)
N3 0.0358(16) 0.0215(13) 0.0233(14) 0.0024(11) 0.0008(12) 0.0049(11)
N4 0.0358(16) 0.0215(13) 0.0233(14) 0.0024(11) 0.0008(12) 0.0049(11)
N5 0.042(3) 0.034(3) 0.003(2) 0.000(2) -0.006(2) 0.008(3)
N6 0.061(4) 0.020(3) 0.019(3) 0.000(2) 0.015(3) 0.011(3)
N7 0.026(3) 0.034(3) 0.012(3) -0.004(2) 0.011(2) -0.006(2)
N8 0.040(3) 0.022(3) 0.023(3) 0.008(2) 0.009(2) 0.015(2)
N9 0.015(3) 0.025(3) 0.031(3) -0.005(2) -0.009(2) 0.002(2)
N10 0.037(3) 0.030(3) 0.022(3) 0.009(2) -0.002(2) 0.007(3)
N11 0.045(4) 0.024(3) 0.017(3) 0.003(2) 0.002(2) -0.001(3)
N12 0.034(3) 0.022(3) 0.019(3) 0.001(2) -0.007(2) -0.004(2)
N13 0.040(3) 0.026(3) 0.028(3) 0.007(2) 0.003(3) -0.002(3)
N14 0.034(3) 0.020(3) 0.041(4) 0.004(2) 0.004(3) 0.000(2)
N15 0.046(4) 0.016(3) 0.023(3) 0.006(2) 0.001(2) -0.002(2)
N16 0.031(3) 0.034(3) 0.027(3) 0.006(2) 0.003(2) -0.004(3)
N17 0.035(3) 0.036(3) 0.021(3) 0.008(2) -0.001(2) -0.002(3)
N18 0.033(3) 0.023(3) 0.030(3) -0.009(2) 0.004(2) 0.006(2)
N19 0.041(3) 0.021(3) 0.025(3) 0.001(2) -0.007(3) 0.000(2)
N20 0.045(3) 0.017(3) 0.015(3) 0.009(2) 0.000(2) 0.003(2)
N21 0.044(4) 0.038(3) 0.027(3) 0.003(3) -0.002(3) 0.001(3)
N22 0.039(4) 0.032(3) 0.020(3) -0.004(2) -0.002(3) 0.004(3)
N23 0.026(3) 0.067(5) 0.042(4) 0.013(3) -0.002(3) 0.010(3)
N24 0.043(4) 0.041(4) 0.020(3) 0.011(3) 0.003(3) 0.000(3)
N25 0.052(4) 0.037(3) 0.016(3) -0.004(2) 0.004(3) 0.014(3)
N26 0.042(4) 0.047(4) 0.024(3) -0.011(3) 0.002(3) -0.004(3)
N27 0.045(2) 0.0261(18) 0.031(2) 0.0117(15) 0.0065(16) 0.0126(16)
N28 0.045(2) 0.0261(18) 0.031(2) 0.0117(15) 0.0065(16) 0.0126(16)
N29 0.036(4) 0.053(4) 0.055(4) 0.014(4) -0.003(3) -0.006(3)
N30 0.068(3) 0.036(2) 0.024(2) 0.0003(16) 0.0008(19) -0.0116(19)
N31 0.039(4) 0.060(4) 0.035(4) 0.007(3) 0.003(3) 0.001(3)
N32 0.048(4) 0.046(4) 0.043(4) 0.003(3) 0.008(3) -0.003(3)
N33 0.068(3) 0.036(2) 0.024(2) 0.0003(16) 0.0008(19) -0.0116(19)
N34 0.059(4) 0.037(4) 0.027(3) 0.004(3) 0.007(3) -0.002(3)
N35 0.047(4) 0.026(3) 0.032(3) 0.000(3) 0.000(3) -0.001(3)
N36 0.048(4) 0.032(3) 0.025(3) -0.003(3) 0.000(3) 0.008(3)
N37 0.048(4) 0.040(4) 0.026(3) -0.002(3) 0.004(3) 0.012(3)
N38 0.050(4) 0.034(3) 0.032(3) 0.015(3) 0.003(3) 0.008(3)
N39 0.060(4) 0.031(3) 0.022(3) 0.003(3) 0.007(3) -0.005(3)
N40 0.056(4) 0.039(4) 0.030(3) -0.002(3) 0.000(3) 0.005(3)
N41 0.026(3) 0.024(3) 0.021(3) -0.003(2) 0.001(2) 0.001(2)
N42 0.033(3) 0.031(3) 0.024(3) -0.003(2) 0.006(2) -0.003(2)
N43 0.034(3) 0.017(3) 0.027(3) 0.000(2) -0.009(2) -0.001(2)
N44 0.050(4) 0.029(3) 0.029(3) -0.003(3) -0.012(3) -0.013(3)
N45 0.043(4) 0.026(3) 0.033(3) 0.000(3) -0.002(3) -0.005(3)
N46 0.047(4) 0.033(3) 0.029(3) 0.003(3) -0.006(3) -0.011(3)
N47 0.071(5) 0.042(4) 0.035(4) 0.011(3) -0.018(3) -0.023(4)
N48 0.066(5) 0.037(4) 0.028(3) 0.001(3) -0.015(3) -0.009(3)
N49 0.030(3) 0.032(3) 0.038(3) -0.008(3) 0.003(3) 0.000(3)
N50 0.047(4) 0.031(3) 0.041(4) -0.003(3) 0.006(3) -0.009(3)
N51 0.058(4) 0.013(3) 0.044(4) -0.006(3) -0.009(3) -0.002(3)
N52 0.051(4) 0.015(3) 0.045(4) 0.003(3) -0.003(3) 0.008(3)
N53 0.051(4) 0.017(3) 0.035(3) 0.002(2) 0.012(3) -0.003(3)
N54 0.047(4) 0.039(4) 0.033(3) -0.006(3) 0.014(3) -0.005(3)
N55 0.072(5) 0.014(3) 0.043(4) -0.013(3) 0.003(3) 0.007(3)
N56 0.020(3) 0.057(4) 0.031(3) -0.005(3) -0.003(3) 0.003(3)
N57 0.027(3) 0.028(3) 0.039(3) -0.012(3) 0.013(3) -0.016(2)
N58 0.035(3) 0.030(3) 0.027(3) 0.000(2) 0.005(3) -0.008(3)
N59 0.030(3) 0.030(3) 0.034(3) -0.003(3) -0.007(3) 0.005(2)
N60 0.052(4) 0.012(3) 0.023(3) -0.006(2) -0.001(3) 0.002(2)
O1 0.053(3) 0.016(2) 0.030(3) 0.000(2) -0.002(2) -0.005(2)
O2 0.048(3) 0.028(3) 0.044(3) 0.001(2) 0.007(2) 0.008(2)
O3 0.060(4) 0.018(3) 0.041(3) -0.001(2) -0.002(3) -0.003(2)
O4 0.055(3) 0.020(3) 0.058(3) 0.012(2) 0.025(3) -0.006(2)
O5 0.045(3) 0.040(3) 0.038(3) 0.007(2) 0.002(2) -0.016(2)
O6 0.0358(16) 0.0215(13) 0.0233(14) 0.0024(11) 0.0008(12) 0.0049(11)
O7 0.047(3) 0.034(3) 0.027(3) -0.007(2) 0.005(2) 0.010(2)
O8 0.057(3) 0.028(3) 0.032(3) 0.000(2) -0.002(2) 0.008(2)
O9 0.050(3) 0.034(3) 0.020(2) 0.009(2) -0.001(2) -0.004(2)
O10 0.063(3) 0.028(3) 0.021(3) 0.004(2) -0.006(2) -0.005(2)
O11 0.055(3) 0.048(3) 0.009(2) -0.012(2) -0.007(2) 0.009(2)
O12 0.066(4) 0.039(3) 0.028(3) 0.003(2) 0.007(3) 0.014(3)
O13 0.081(4) 0.040(3) 0.027(3) 0.009(2) -0.004(3) -0.005(3)
O14 0.086(4) 0.037(3) 0.013(2) 0.006(2) 0.004(2) -0.004(3)
O15 0.073(4) 0.026(3) 0.022(3) 0.003(2) 0.004(2) 0.006(2)
O16 0.059(4) 0.038(3) 0.039(3) 0.000(2) 0.002(3) 0.004(3)
O17 0.062(4) 0.061(4) 0.008(2) -0.006(2) -0.003(2) -0.005(3)
O18 0.064(4) 0.057(4) 0.024(3) -0.012(2) 0.000(3) 0.002(3)
O19 0.063(4) 0.022(2) 0.033(3) 0.007(2) 0.005(2) 0.004(2)
O20 0.052(3) 0.053(3) 0.023(3) 0.004(2) 0.007(2) -0.010(3)
O21 0.036(3) 0.014(2) 0.036(3) -0.0017(19) 0.011(2) 0.0011(19)
O22 0.054(3) 0.032(3) 0.037(3) -0.008(2) 0.004(2) 0.001(2)
O23 0.049(3) 0.025(2) 0.030(3) -0.006(2) 0.016(2) 0.005(2)
O24 0.053(3) 0.025(2) 0.029(3) -0.013(2) 0.008(2) -0.006(2)
O25 0.058(3) 0.022(2) 0.041(3) -0.005(2) 0.026(3) 0.001(2)
O26 0.070(4) 0.018(2) 0.039(3) -0.002(2) -0.009(3) -0.007(2)
O27 0.091(5) 0.026(3) 0.046(3) -0.002(3) -0.007(3) 0.002(3)
O28 0.052(3) 0.022(3) 0.044(3) -0.003(2) -0.010(2) 0.010(2)
O29 0.058(3) 0.024(3) 0.032(3) -0.002(2) 0.005(2) 0.009(2)
O30 0.068(4) 0.040(3) 0.025(3) 0.005(2) -0.015(3) -0.002(3)

loop_
_atom_type_symbol
_atom_type_description
_atom_type_scat_dispersion_real
_atom_type_scat_dispersion_imag
_atom_type_scat_source
C C 0.0033 0.0016 'International Tables Vol C Tables 4.2.6.8 and 6.1.1.4'
H H 0.0000 0.0000 'International Tables Vol C Tables 4.2.6.8 and 6.1.1.4'
N N 0.0061 0.0033 'International Tables Vol C Tables 4.2.6.8 and 6.1.1.4'
O O 0.0106 0.0060 'International Tables Vol C Tables 4.2.6.8 and 6.1.1.4'
K K 0.2009 0.2494 'International Tables Vol C Tables 4.2.6.8 and 6.1.1.4'
I I -0.4742 1.8119 'International Tables Vol C Tables 4.2.6.8 and 6.1.1.4'

loop_
_geom_angle_atom_site_label_1
_geom_angle_atom_site_label_2
_geom_angle_atom_site_label_3
_geom_angle
_geom_angle_site_symmetry_1
_geom_angle_site_symmetry_3
K2 O1W K3 94.64(16) . .
K2 O1W K1 82.40(15) . .
K3 O1W K1 83.78(15) . .
K6 O2W K5 91.57(17) . .
K6 O2W K4 102.17(19) . .
K5 O2W K4 82.77(15) . .
K3 O3W K1 93.38(17) . .
K3 O3W K2 92.88(19) . .
K1 O3W K2 82.79(16) . .
K5 O4W K4 83.30(18) . .
K5 O4W K6 79.25(16) . .
K4 O4W K6 87.17(18) . .
O1 K1 O4 125.72(15) . .
O1 K1 O2 67.81(15) . .
O4 K1 O2 122.66(16) . .
O1 K1 O5 66.04(15) . .
O4 K1 O5 68.69(15) . .
O2 K1 O5 125.95(16) . .
O1 K1 O11 128.49(14) . .
O4 K1 O11 80.21(15) . .
O2 K1 O11 140.04(16) . .
O5 K1 O11 91.67(16) . .
O1 K1 O3W 72.89(14) . .
O4 K1 O3W 119.22(18) . .
O2 K1 O3W 117.86(17) . .
O5 K1 O3W 72.58(17) . .
O11 K1 O3W 55.92(13) . .
O1 K1 O3 125.12(15) . .
O4 K1 O3 66.02(15) . .
O2 K1 O3 64.50(14) . .
O5 K1 O3 127.27(15) . .
O11 K1 O3 105.61(14) . .
O3W K1 O3 155.92(15) . .
O1 K1 O1W 71.39(14) . .
O4 K1 O1W 161.57(15) . .
O2 K1 O1W 53.37(13) . .
O5 K1 O1W 129.32(15) . .
O11 K1 O1W 94.02(14) . .
O3W K1 O1W 69.61(16) . .
O3 K1 O1W 99.29(14) . .
O1 K1 O12 137.70(15) . .
O4 K1 O12 96.21(14) . .
O2 K1 O12 86.10(15) . .
O5 K1 O12 147.94(15) . .
O11 K1 O12 57.16(14) . .
O3W K1 O12 92.74(14) . .
O3 K1 O12 63.20(13) . .
O1W K1 O12 66.32(14) . .
O1 K1 K2 101.32(10) . .
O4 K1 K2 127.62(12) . .
O2 K1 K2 93.58(11) . .
O5 K1 K2 121.56(12) . .
O11 K1 K2 50.45(11) . .
O3W K1 K2 49.95(12) . .
O3 K1 K2 107.10(11) . .
O1W K1 K2 43.58(9) . .
O12 K1 K2 45.75(9) . .
O1 K1 K3 38.79(9) . .
O4 K1 K3 151.19(12) . .
O2 K1 K3 78.24(11) . .
O5 K1 K3 83.04(11) . .
O11 K1 K3 95.72(10) . .
O3W K1 K3 42.44(11) . .
O3 K1 K3 141.18(11) . .
O1W K1 K3 46.28(10) . .
O12 K1 K3 105.51(10) . .
K2 K1 K3 63.10(4) . .
O15 K2 O13 133.27(16) . .
O15 K2 O14 74.21(17) . .
O13 K2 O14 68.36(17) . .
O15 K2 O1W 135.12(17) . .
O13 K2 O1W 90.06(17) . .
O14 K2 O1W 124.73(17) . .
O15 K2 O21 75.39(14) . .
O13 K2 O21 115.97(16) . .
O14 K2 O21 71.50(13) . .
O1W K2 O21 74.50(15) . .
O15 K2 O12 120.23(16) . .
O13 K2 O12 71.43(17) . .
O14 K2 O12 132.19(16) . .
O1W K2 O12 79.28(15) . .
O21 K2 O12 152.58(15) . .
O15 K2 O3W 62.90(15) . .
O13 K2 O3W 163.78(16) . .
O14 K2 O3W 124.72(16) . .
O1W K2 O3W 74.56(17) . .
O21 K2 O3W 65.42(13) . .
O12 K2 O3W 100.07(15) . .
O15 K2 O11 65.05(14) . .
O13 K2 O11 127.42(15) . .
O14 K2 O11 133.23(16) . .
O1W K2 O11 100.73(16) . .
O21 K2 O11 116.52(14) . .
O12 K2 O11 60.72(15) . .
O3W K2 O11 53.01(13) . .
O15 K2 K1 100.98(12) . .
O13 K2 K1 119.04(13) . .
O14 K2 K1 171.60(13) . .
O1W K2 K1 54.01(12) . .
O21 K2 K1 100.77(10) . .
O12 K2 K1 56.16(11) . .
O3W K2 K1 47.26(10) . .
O11 K2 K1 46.73(9) . .
O15 K2 K3 90.90(11) . .
O13 K2 K3 128.17(13) . .
O14 K2 K3 111.51(11) . .
O1W K2 K3 45.40(12) . .
O21 K2 K3 40.32(9) . .
O12 K2 K3 113.32(11) . .
O3W K2 K3 41.56(11) . .
O11 K2 K3 91.68(9) . .
K1 K2 K3 61.18(4) . .
O1 K3 O24 79.48(15) . .
O1 K3 O23 81.05(14) . .
O24 K3 O23 69.46(15) . .
O1 K3 O25 114.18(16) . .
O24 K3 O25 69.38(15) . .
O23 K3 O25 131.97(14) . .
O1 K3 O22 113.63(16) . .
O24 K3 O22 132.30(16) . .
O23 K3 O22 68.02(15) . .
O25 K3 O22 130.47(15) . .
O1 K3 O21 136.28(15) . .
O24 K3 O21 133.56(15) . .
O23 K3 O21 131.83(15) . .
O25 K3 O21 68.45(14) . .
O22 K3 O21 68.59(15) . .
O1 K3 O3W 75.94(15) . .
O24 K3 O3W 105.00(17) . .
O23 K3 O3W 156.97(15) . .
O25 K3 O3W 59.71(16) . .
O22 K3 O3W 122.54(17) . .
O21 K3 O3W 68.72(15) . .
O1 K3 O1W 75.69(15) . .
O24 K3 O1W 154.74(15) . .
O23 K3 O1W 101.79(14) . .
O25 K3 O1W 125.75(14) . .
O22 K3 O1W 57.02(15) . .
O21 K3 O1W 70.29(13) . .
O3W K3 O1W 73.45(17) . .
O1 K3 C1 17.76(15) . .
O24 K3 C1 67.22(14) . .
O23 K3 C1 65.21(15) . .
O25 K3 C1 117.90(15) . .
O22 K3 C1 111.56(16) . .
O21 K3 C1 153.65(14) . .
O3W K3 C1 91.88(16) . .
O1W K3 C1 87.54(14) . .
O1 K3 K1 40.61(11) . .
O24 K3 K1 111.02(10) . .
O23 K3 K1 115.43(10) . .
O25 K3 K1 101.66(11) . .
O22 K3 K1 106.00(11) . .
O21 K3 K1 95.74(10) . .
O3W K3 K1 44.18(11) . .
O1W K3 K1 49.93(11) . .
C1 K3 K1 58.30(11) . .
O1 K3 K2 95.79(11) . .
O24 K3 K2 149.82(12) . .
O23 K3 K2 139.75(11) . .
O25 K3 K2 86.09(11) . .
O22 K3 K2 77.05(11) . .
O21 K3 K2 40.71(9) . .
O3W K3 K2 45.56(13) . .
O1W K3 K2 39.96(10) . .
C1 K3 K2 112.94(11) . .
K1 K3 K2 55.72(4) . .
O19 K4 O29 94.17(16) . 1_545
O19 K4 O28 70.35(15) . 1_545
O29 K4 O28 71.03(16) 1_545 1_545
O19 K4 O30 135.26(18) . 1_545
O29 K4 O30 67.29(16) 1_545 1_545
O28 K4 O30 131.48(16) 1_545 1_545
O19 K4 O26 134.36(15) . .
O29 K4 O26 130.04(16) 1_545 .
O28 K4 O26 128.44(17) 1_545 .
O30 K4 O26 68.63(16) 1_545 .
O19 K4 O27 96.07(17) . 1_545
O29 K4 O27 132.34(16) 1_545 1_545
O28 K4 O27 69.10(16) 1_545 1_545
O30 K4 O27 126.95(17) 1_545 1_545
O26 K4 O27 64.44(17) . 1_545
O19 K4 O2W 71.39(14) . .
O29 K4 O2W 165.08(15) 1_545 .
O28 K4 O2W 106.27(16) 1_545 .
O30 K4 O2W 120.26(16) 1_545 .
O26 K4 O2W 63.54(14) . .
O27 K4 O2W 55.55(15) 1_545 .
O19 K4 O4W 88.24(17) . .
O29 K4 O4W 102.72(17) 1_545 .
O28 K4 O4W 156.75(17) 1_545 .
O30 K4 O4W 59.43(17) 1_545 .
O26 K4 O4W 73.16(17) . .
O27 K4 O4W 123.98(17) 1_545 .
O2W K4 O4W 73.80(17) . .
O19 K4 K5 46.36(10) . .
O29 K4 K5 119.00(11) 1_545 .
O28 K4 K5 115.19(11) 1_545 .
O30 K4 K5 106.18(12) 1_545 .
O26 K4 K5 94.87(10) . .
O27 K4 K5 101.12(12) 1_545 .
O2W K4 K5 47.99(10) . .
O4W K4 K5 47.16(13) . .
O19 K4 K6 99.26(11) . .
O29 K4 K6 149.01(12) 1_545 .
O28 K4 K6 139.89(13) 1_545 .
O30 K4 K6 83.73(11) 1_545 .
O26 K4 K6 37.38(10) . .
O27 K4 K6 73.92(12) 1_545 .
O2W K4 K6 36.66(11) . .
O4W K4 K6 50.38(13) . .
K5 K4 K6 57.55(4) . .
O16 K5 O17 70.31(17) . .
O16 K5 O6 84.35(15) . .
O17 K5 O6 65.71(14) . .
O16 K5 O19 128.32(16) . .
O17 K5 O19 125.76(17) . .
O6 K5 O19 146.76(15) . .
O16 K5 O20 69.89(17) . .
O17 K5 O20 131.88(16) . .
O6 K5 O20 134.17(16) . .
O19 K5 O20 65.62(16) . .
O16 K5 O18 130.66(17) . .
O17 K5 O18 65.80(17) . .
O6 K5 O18 97.00(15) . .
O19 K5 O18 67.69(17) . .
O20 K5 O18 128.63(17) . .
O16 K5 O4W 96.97(19) . .
O17 K5 O4W 144.79(16) . .
O6 K5 O4W 80.78(15) . .
O19 K5 O4W 88.26(16) . .
O20 K5 O4W 66.20(17) . .
O18 K5 O4W 132.09(18) . .
O16 K5 O2W 160.15(16) . .
O17 K5 O2W 104.37(16) . .
O6 K5 O2W 76.20(14) . .
O19 K5 O2W 70.73(14) . .
O20 K5 O2W 121.90(16) . .
O18 K5 O2W 57.13(15) . .
O4W K5 O2W 76.28(18) . .
O16 K5 K4 137.91(14) . .
O17 K5 K4 151.77(13) . .
O6 K5 K4 109.38(10) . .
O19 K5 K4 43.98(11) . .
O20 K5 K4 72.69(12) . .
O18 K5 K4 88.21(12) . .
O4W K5 K4 49.54(12) . .
O2W K5 K4 49.25(11) . .
O16 K5 K6 118.83(12) . .
O17 K5 K6 100.25(11) . .
O6 K5 K6 41.98(9) . .
O19 K5 K6 106.64(11) . .
O20 K5 K6 122.24(12) . .
O18 K5 K6 90.62(11) . .
O4W K5 K6 56.20(13) . .
O2W K5 K6 42.03(11) . .
K4 K5 K6 67.74(4) . .
O2W K6 O6 80.94(14) . .
O2W K6 O9 138.20(16) . .
O6 K6 O9 130.46(15) . .
O2W K6 O7 72.75(16) . .
O6 K6 O7 73.02(14) . .
O9 K6 O7 135.84(15) . .
O2W K6 O8 106.39(16) . .
O6 K6 O8 134.74(15) . .
O9 K6 O8 72.61(15) . .
O7 K6 O8 67.32(15) . .
O2W K6 O26 67.57(16) . .
O6 K6 O26 134.68(16) . .
O9 K6 O26 70.68(15) . .
O7 K6 O26 123.13(16) . .
O8 K6 O26 86.62(16) . .
O2W K6 O10 118.38(16) . .
O6 K6 O10 65.99(14) . .
O9 K6 O10 67.69(14) . .
O7 K6 O10 134.03(14) . .
O8 K6 O10 134.11(15) . .
O26 K6 O10 100.77(16) . .
O2W K6 O9W 145.4(2) . .
O6 K6 O9W 74.7(2) . .
O9 K6 O9W 76.1(2) . .
O7 K6 O9W 76.8(2) . .
O8 K6 O9W 75.8(2) . .
O26 K6 O9W 145.8(2) . .
O10 K6 O9W 73.2(2) . .
O2W K6 O4W 70.68(17) . .
O6 K6 O4W 72.42(14) . .
O9 K6 O4W 91.46(15) . .
O7 K6 O4W 132.63(15) . .
O8 K6 O4W 152.70(15) . .
O26 K6 O4W 66.94(16) . .
O10 K6 O4W 50.80(14) . .
O9W K6 O4W 122.6(2) . .
O2W K6 K5 46.40(12) . .
O6 K6 K5 43.08(9) . .
O9 K6 K5 135.44(12) . .
O7 K6 K5 88.21(11) . .
O8 K6 K5 149.47(12) . .
O26 K6 K5 92.41(12) . .
O10 K6 K5 76.04(10) . .
O9W K6 K5 117.5(2) . .
O4W K6 K5 44.55(11) . .
O2W K6 K4 41.17(12) . .
O6 K6 K4 97.50(10) . .
O9 K6 K4 100.74(11) . .
O7 K6 K4 113.59(11) . .
O8 K6 K4 117.57(11) . .
O26 K6 K4 37.77(11) . .
O10 K6 K4 92.04(10) . .
O9W K6 K4 165.0(2) . .
O4W K6 K4 42.44(10) . .
K5 K6 K4 54.71(4) . .
O1 C1 N2 126.3(6) . .
O1 C1 N1 124.2(6) . .
N2 C1 N1 109.4(6) . .
O1 C1 K3 41.5(3) . .
N2 C1 K3 109.9(4) . .
N1 C1 K3 119.5(4) . .
N3 C2 N1 114.6(5) . .
N3 C2 C3 103.9(5) . .
N1 C2 C3 105.5(5) . .
N4 C3 N2 112.6(5) . .
N4 C3 C2 102.9(6) . .
N2 C3 C2 100.5(5) . .
O6 C4 N3 126.3(6) . .
O6 C4 N4 126.1(6) . .
N3 C4 N4 107.4(5) . .
N5 C5 N2 113.8(5) . .
N4 C6 N7 110.5(5) . .
O2 C7 N6 125.3(6) . .
O2 C7 N5 125.7(6) . .
N6 C7 N5 109.0(6) . .
N5 C8 N7 115.0(5) . .
N5 C8 C9 105.1(5) . .
N7 C8 C9 102.6(5) . .
N8 C9 N6 113.0(6) . .
N8 C9 C8 105.4(5) . .
N6 C9 C8 101.3(5) . .
O7 C10 N7 125.7(6) . .
O7 C10 N8 125.4(6) . .
N7 C10 N8 108.9(5) . .
N9 C11 N6 111.8(5) . .
N8 C12 N11 114.0(6) . .
O3 C13 N10 129.7(7) . .
O3 C13 N9 123.7(7) . .
N10 C13 N9 106.4(6) . .
N9 C14 N11 113.1(5) . .
N9 C14 C31 112.2(5) . .
N11 C14 C31 111.8(5) . .
N9 C14 C15 103.8(5) . .
N11 C14 C15 102.3(5) . .
C31 C14 C15 113.0(5) . .
N10 C15 N12 113.9(6) . .
N10 C15 C34 113.7(6) . .
N12 C15 C34 111.0(5) . .
N10 C15 C14 102.7(5) . .
N12 C15 C14 102.5(5) . .
C34 C15 C14 112.2(6) . .
O8 C16 N11 129.2(7) . .
O8 C16 N12 123.1(7) . .
N11 C16 N12 107.7(5) . .
N13 C17 N10 113.9(6) . .
N12 C18 N15 113.9(5) . .
O4 C19 N14 124.7(7) . .
O4 C19 N13 127.8(6) . .
N14 C19 N13 107.5(5) . .
N15 C20 N13 115.2(6) . .
N15 C20 C21 103.7(5) . .
N13 C20 C21 103.6(5) . .
N16 C21 N14 112.8(6) . .
N16 C21 C20 103.6(5) . .
N14 C21 C20 102.8(5) . .
O9 C22 N15 125.1(7) . .
O9 C22 N16 126.5(6) . .
N15 C22 N16 108.3(6) . .
N14 C23 N17 112.5(6) . .
N16 C24 N19 113.3(6) . .
O5 C25 N17 129.2(6) . .
O5 C25 N18 126.0(6) . .
N17 C25 N18 104.7(5) . .
N17 C26 N19 115.9(6) . .
N17 C26 C35 112.9(6) . .
N19 C26 C35 112.5(6) . .
N17 C26 C27 102.9(5) . .
N19 C26 C27 101.6(5) . .
C35 C26 C27 109.8(6) . .
N20 C27 N18 111.0(5) . .
N20 C27 C38 112.0(6) . .
N18 C27 C38 111.1(5) . .
N20 C27 C26 103.6(5) . .
N18 C27 C26 101.8(5) . .
C38 C27 C26 116.7(6) . .
O10 C28 N20 126.2(6) . .
O10 C28 N19 122.2(6) . .
N20 C28 N19 111.6(6) . .
N1 C29 N18 112.1(6) . .
N3 C30 N20 114.3(5) . .
C14 C31 C32 110.1(5) . .
C33 C32 C31 112.2(6) . .
C32 C33 C34 113.3(5) . .
C15 C34 C33 112.5(6) . .
C26 C35 C36 112.0(7) . .
C35 C36 C37 110.6(7) . .
C36 C37 C38 115.7(8) . .
C27 C38 C37 108.2(7) . .
O11 C39 N21 127.9(7) . .
O11 C39 N22 123.9(7) . .
N21 C39 N22 108.1(6) . .
N23 C40 N21 114.9(6) . .
N23 C40 C41 102.5(6) . .
N21 C40 C41 100.8(6) . .
N22 C41 N24 115.8(6) . .
N22 C41 C40 104.9(6) . .
N24 C41 C40 102.7(6) . .
C10D C10C C10A 121.3(18) . .
C10C C10D C10B 108.7(18) . .
O16 C42 N23 126.7(8) 4 .
O16 C42 N24 125.3(7) 4 .
N23 C42 N24 107.9(6) . .
N22 C43 N25 115.6(6) . .
N24 C44 N27 114.0(6) . .
O12 C45 N25 127.9(7) . .
O12 C45 N26 122.5(7) . .
N25 C45 N26 109.6(6) . .
N27 C46 N25 112.5(6) . .
N27 C46 C69 114.4(6) . .
N25 C46 C69 112.8(6) . .
N27 C46 C47 101.7(5) . .
N25 C46 C47 101.8(6) . .
C69 C46 C47 112.5(6) . .
N28 C47 N26 114.9(6) . .
N28 C47 C46 102.8(6) . .
N26 C47 C46 103.5(6) . .
N28 C47 C72 111.3(6) . .
N26 C47 C72 112.6(7) . .
C46 C47 C72 110.9(6) . .
O17 C48 N28 126.9(7) 4 .
O17 C48 N27 124.2(7) 4 .
N28 C48 N27 108.9(6) . .
N29 C49 N26 115.0(6) . .
N31 C50 N28 115.1(6) . .
O13 C51 N29 125.6(8) . .
O13 C51 N30 126.1(8) . .
N29 C51 N30 107.8(7) . .
N29 C52 N31 116.0(7) . .
N29 C52 C53 103.9(7) . .
N31 C52 C53 102.3(6) . .
N30 C53 N32 116.8(7) . .
N30 C53 C52 102.7(7) . .
N32 C53 C52 104.0(6) . .
O18 C54 N31 125.4(8) 4 .
O18 C54 N32 124.2(7) 4 .
N31 C54 N32 110.0(7) . .
N30 C55 N33 115.5(6) . .
N35 C56 N32 112.2(6) . .
O14 C57 N34 128.1(10) . .
O14 C57 N33 124.1(10) . .
N34 C57 N33 107.8(8) . .
N35 C58 C59 103.9(6) . .
N35 C58 N33 112.3(6) . .
C59 C58 N33 104.1(6) . .
N35 C58 C73 110.3(6) . .
C59 C58 C73 115.1(7) . .
N33 C58 C73 110.8(7) . .
N36 C59 N34 113.5(6) . .
N36 C59 C58 104.8(6) . .
N34 C59 C58 103.6(6) . .
N36 C59 C76 111.8(7) . .
N34 C59 C76 109.6(6) . .
C58 C59 C76 113.2(7) . .
O19 C60 N35 124.7(8) 4 .
O19 C60 N36 124.6(8) 4 .
N35 C60 N36 110.6(6) . .
N34 C61 N37 113.7(6) . .
N39 C62 N36 112.6(7) . .
O15 C63 N38 126.0(6) . .
O15 C63 N37 124.7(7) . .
N38 C63 N37 109.3(6) . .
N37 C64 N39 114.3(7) . .
N37 C64 C65 103.3(6) . .
N39 C64 C65 102.7(6) . .
N40 C65 N38 114.7(6) . .
N40 C65 C64 104.0(6) . .
N38 C65 C64 102.9(6) . .
O20 C66 N40 126.0(7) 4 .
O20 C66 N39 124.1(7) 4 .
N40 C66 N39 109.8(6) . .
N38 C67 N21 115.5(6) . .
N40 C68 N23 113.9(6) . .
C46 C69 C70 115.0(8) . .
C69 C70 C71 111.1(8) . .
C72 C71 C70 111.3(8) . .
C71 C72 C47 107.4(7) . .
C74 C73 C58 110.5(7) . .
C75 C74 C73 110.9(8) . .
C76 C75 C74 115.7(7) . .
C75 C76 C59 109.1(8) . .
O21 C77 N42 126.5(6) . .
O21 C77 N41 127.3(6) . .
N42 C77 N41 106.2(6) . .
N41 C78 N43 115.5(6) . .
N41 C78 C79 104.9(6) . .
N43 C78 C79 104.3(5) . .
N42 C79 N44 115.3(6) . .
N42 C79 C78 102.3(5) . .
N44 C79 C78 102.4(6) . .
O26 C80 N44 127.5(7) 1_565 .
O26 C80 N43 124.1(7) 1_565 .
N44 C80 N43 108.4(6) . .
N45 C81 N42 114.2(5) . .
N47 C82 N44 113.0(6) . .
O22 C83 N46 127.1(7) . .
O22 C83 N45 124.0(6) . .
N46 C83 N45 108.7(6) . .
N45 C84 N47 112.4(6) . .
N45 C84 C115 111.3(12) . .
N47 C84 C115 119.6(11) . .
N45 C84 C85 102.1(6) . .
N47 C84 C85 103.4(7) . .
C115 C84 C85 105.9(10) . .
N46 C85 N48 112.8(6) . .
N46 C85 C118 107.0(11) . .
N48 C85 C118 117.8(11) . .
N46 C85 C84 104.3(6) . .
N48 C85 C84 100.8(6) . .
C118 C85 C84 113.3(11) . .
O27 C86 N48 127.4(7) . .
O27 C86 N47 123.7(7) . .
N48 C86 N47 108.9(8) . .
N46 C87 N49 113.1(6) . .
N51 C88 N48 112.5(7) . .
O23 C89 N49 127.8(6) . .
O23 C89 N50 122.9(7) . .
N49 C89 N50 109.3(6) . .
N49 C90 N51 113.5(6) . .
N49 C90 C91 103.1(6) . .
N51 C90 C91 102.1(6) . .
N49 C90 C107 117.3(6) . .
N51 C90 C107 107.8(6) . .
C91 C90 C107 111.9(6) . .
N50 C91 N52 112.2(6) . .
N50 C91 C110 114.0(6) . .
N52 C91 C110 110.3(6) . .
N50 C91 C90 103.5(5) . .
N52 C91 C90 103.6(5) . .
C110 C91 C90 112.6(6) . .
O28 C92 N51 127.3(7) . .
O28 C92 N52 125.5(7) . .
N51 C92 N52 107.1(6) . .
N50 C93 N53 115.6(6) . .
N52 C94 N55 115.1(6) . .
O24 C95 N54 127.9(7) . .
O24 C95 N53 123.5(7) . .
N54 C95 N53 108.6(6) . .
N55 C96 N53 115.3(6) . .
N55 C96 C97 106.5(6) . .
N53 C96 C97 104.2(6) . .
N56 C97 N54 113.5(6) . .
N56 C97 C96 101.0(6) . .
N54 C97 C96 103.7(6) . .
O29 C98 N56 128.5(7) . .
O29 C98 N55 124.5(7) . .
N56 C98 N55 106.8(6) . .
N57 C99 N54 111.0(5) . .
N56 C100 N59 113.3(6) . .
O25 C101 N58 128.1(6) . .
O25 C101 N57 124.5(6) . .
N58 C101 N57 107.3(6) . .
N59 C102 N57 113.5(6) . .
N59 C102 C111 112.9(5) . .
N57 C102 C111 112.8(6) . .
N59 C102 C103 102.2(5) . .
N57 C102 C103 102.7(5) . .
C111 C102 C103 111.7(6) . .
N58 C103 N60 113.7(5) . .
N58 C103 C114 112.7(6) . .
N60 C103 C114 112.6(6) . .
N58 C103 C102 102.2(5) . .
N60 C103 C102 102.4(5) . .
C114 C103 C102 112.3(6) . .
O30 C104 N59 123.5(7) . .
O30 C104 N60 126.5(6) . .
N59 C104 N60 110.0(6) . .
N41 C105 N58 116.1(5) . .
N43 C106 N60 115.2(5) . .
C108 C107 C90 111.2(7) . .
C109 C108 C107 114.8(7) . .
C110 C109 C108 112.9(8) . .
C109 C110 C91 113.6(7) . .
C102 C111 C112 110.5(7) . .
C113 C112 C111 111.0(8) . .
C112 C113 C114 114.2(9) . .
C103 C114 C113 112.0(8) . .
C84 C115 C116 114.6(18) . .
C117 C116 C115 110(2) . .
C118 C117 C116 112(2) . .
C117 C118 C85 114.9(17) . .
C1 N1 C29 122.9(6) . .
C1 N1 C2 110.3(5) . .
C29 N1 C2 125.2(5) . .
C1 N2 C3 114.2(5) . .
C1 N2 C5 122.9(5) . .
C3 N2 C5 122.9(5) . .
C4 N3 C30 123.7(6) . .
C4 N3 C2 112.6(5) . .
C30 N3 C2 123.7(5) . .
C4 N4 C6 119.1(5) . .
C4 N4 C3 112.5(5) . .
C6 N4 C3 126.6(6) . .
C7 N5 C8 111.3(5) . .
C7 N5 C5 123.2(5) . .
C8 N5 C5 125.5(5) . .
C7 N6 C11 122.6(6) . .
C7 N6 C9 113.0(5) . .
C11 N6 C9 123.2(5) . .
C10 N7 C8 111.8(5) . .
C10 N7 C6 121.7(5) . .
C8 N7 C6 125.8(5) . .
C9 N8 C10 111.0(5) . .
C9 N8 C12 127.6(6) . .
C10 N8 C12 121.2(6) . .
C13 N9 C11 121.3(5) . .
C13 N9 C14 111.9(5) . .
C11 N9 C14 126.7(5) . .
C13 N10 C15 115.0(6) . .
C13 N10 C17 118.9(6) . .
C15 N10 C17 125.8(6) . .
C16 N11 C12 121.1(6) . .
C16 N11 C14 114.1(6) . .
C12 N11 C14 124.8(6) . .
C16 N12 C18 120.8(6) . .
C16 N12 C15 112.8(5) . .
C18 N12 C15 125.3(5) . .
C19 N13 C20 113.7(6) . .
C19 N13 C17 121.7(6) . .
C20 N13 C17 123.1(6) . .
C19 N14 C23 123.7(6) . .
C19 N14 C21 111.9(6) . .
C23 N14 C21 123.7(6) . .
C22 N15 C20 113.1(6) . .
C22 N15 C18 121.9(6) . .
C20 N15 C18 124.7(6) . .
C22 N16 C24 122.6(6) . .
C22 N16 C21 110.9(5) . .
C24 N16 C21 125.5(6) . .
C25 N17 C26 117.4(6) . .
C25 N17 C23 118.9(6) . .
C26 N17 C23 123.2(6) . .
C25 N18 C29 120.4(6) . .
C25 N18 C27 113.0(5) . .
C29 N18 C27 126.6(5) . .
C28 N19 C24 123.7(6) . .
C28 N19 C26 111.7(5) . .
C24 N19 C26 124.4(6) . .
C28 N20 C27 111.1(5) . .
C28 N20 C30 123.2(6) . .
C27 N20 C30 125.4(5) . .
C39 N21 C67 122.7(6) . .
C39 N21 C40 114.0(6) . .
C67 N21 C40 123.3(6) . .
C39 N22 C41 111.6(6) . .
C39 N22 C43 122.0(6) . .
C41 N22 C43 125.1(6) . .
C42 N23 C40 114.2(6) . .
C42 N23 C68 120.4(6) . .
C40 N23 C68 123.9(6) . .
C42 N24 C44 124.2(6) . .
C42 N24 C41 112.0(6) . .
C44 N24 C41 123.8(6) . .
C45 N25 C43 121.5(6) . .
C45 N25 C46 114.3(6) . .
C43 N25 C46 123.7(6) . .
C45 N26 C49 125.5(6) . .
C45 N26 C47 110.5(6) . .
C49 N26 C47 122.8(6) . .
C48 N27 C46 112.1(6) . .
C48 N27 C44 121.9(6) . .
C46 N27 C44 124.2(6) . .
C48 N28 C47 113.5(6) . .
C48 N28 C50 123.2(6) . .
C47 N28 C50 123.0(7) . .
C51 N29 C49 123.5(7) . .
C51 N29 C52 112.4(7) . .
C49 N29 C52 124.1(7) . .
C51 N30 C53 113.2(7) . .
C51 N30 C55 122.4(7) . .
C53 N30 C55 124.4(7) . .
C54 N31 C50 124.7(7) . .
C54 N31 C52 112.5(7) . .
C50 N31 C52 122.6(7) . .
C54 N32 C56 124.2(7) . .
C54 N32 C53 111.2(7) . .
C56 N32 C53 124.6(7) . .
C57 N33 C55 122.9(7) . .
C57 N33 C58 110.0(7) . .
C55 N33 C58 126.9(7) . .
C57 N34 C59 114.1(7) . .
C57 N34 C61 118.9(7) . .
C59 N34 C61 126.5(7) . .
C60 N35 C56 124.2(6) . .
C60 N35 C58 110.2(6) . .
C56 N35 C58 124.9(6) . .
C60 N36 C59 110.2(6) . .
C60 N36 C62 121.3(7) . .
C59 N36 C62 128.5(7) . .
C63 N37 C64 112.4(6) . .
C63 N37 C61 123.5(6) . .
C64 N37 C61 123.7(6) . .
C63 N38 C67 121.2(6) . .
C63 N38 C65 112.0(6) . .
C67 N38 C65 126.6(7) . .
C66 N39 C64 111.3(6) . .
C66 N39 C62 122.4(7) . .
C64 N39 C62 125.7(7) . .
C66 N40 C68 121.9(6) . .
C66 N40 C65 112.0(6) . .
C68 N40 C65 126.1(6) . .
C77 N41 C78 112.4(5) . .
C77 N41 C105 121.8(5) . .
C78 N41 C105 125.3(6) . .
C77 N42 C79 113.7(6) . .
C77 N42 C81 122.1(6) . .
C79 N42 C81 123.4(6) . .
C80 N43 C106 120.6(6) . .
C80 N43 C78 110.5(6) . .
C106 N43 C78 125.8(6) . .
C80 N44 C79 113.7(6) . .
C80 N44 C82 124.0(6) . .
C79 N44 C82 122.2(7) . .
C83 N45 C81 122.0(6) . .
C83 N45 C84 112.1(6) . .
C81 N45 C84 125.9(6) . .
C83 N46 C85 112.8(6) . .
C83 N46 C87 120.9(6) . .
C85 N46 C87 126.2(6) . .
C86 N47 C82 123.4(7) . .
C86 N47 C84 111.7(6) . .
C82 N47 C84 124.9(7) . .
C86 N48 C85 115.2(7) . .
C86 N48 C88 120.5(7) . .
C85 N48 C88 123.8(6) . .
C89 N49 C90 113.2(6) . .
C89 N49 C87 120.5(6) . .
C90 N49 C87 126.0(6) . .
C89 N50 C93 121.2(6) . .
C89 N50 C91 110.6(6) . .
C93 N50 C91 127.5(6) . .
C92 N51 C88 120.8(6) . .
C92 N51 C90 114.6(6) . .
C88 N51 C90 123.9(7) . .
C92 N52 C94 122.0(6) . .
C92 N52 C91 112.4(6) . .
C94 N52 C91 125.5(6) . .
C95 N53 C93 123.2(6) . .
C95 N53 C96 110.1(6) . .
C93 N53 C96 126.5(6) . .
C95 N54 C97 112.7(6) . .
C95 N54 C99 121.6(6) . .
C97 N54 C99 124.2(6) . .
C98 N55 C96 110.9(7) . .
C98 N55 C94 121.4(6) . .
C96 N55 C94 125.8(6) . .
C98 N56 C97 114.0(6) . .
C98 N56 C100 121.5(6) . .
C97 N56 C100 124.3(6) . .
C101 N57 C102 113.3(5) . .
C101 N57 C99 121.1(6) . .
C102 N57 C99 125.6(5) . .
C101 N58 C103 114.3(5) . .
C101 N58 C105 119.8(6) . .
C103 N58 C105 125.2(6) . .
C104 N59 C102 112.9(6) . .
C104 N59 C100 123.0(6) . .
C102 N59 C100 123.7(6) . .
C104 N60 C106 121.5(6) . .
C104 N60 C103 112.4(5) . .
C106 N60 C103 125.8(6) . .
C1 O1 K3 120.8(4) . .
C1 O1 K1 138.3(4) . .
K3 O1 K1 100.60(15) . .
C7 O2 K1 140.4(4) . .
C13 O3 K1 136.0(5) . .
C19 O4 K1 137.6(5) . .
C25 O5 K1 140.1(5) . .
C4 O6 K6 135.5(4) . .
C4 O6 K5 129.5(4) . .
K6 O6 K5 94.94(14) . .
C10 O7 K6 129.8(4) . .
C16 O8 K6 131.6(4) . .
C22 O9 K6 128.3(4) . .
C28 O10 K6 135.4(5) . .
C39 O11 K1 138.2(5) . .
C39 O11 K2 131.5(4) . .
K1 O11 K2 82.81(13) . .
C45 O12 K2 135.6(4) . .
C45 O12 K1 132.0(5) . .
K2 O12 K1 78.09(12) . .
C51 O13 K2 130.6(5) . .
C57 O14 K2 133.4(5) . .
C63 O15 K2 136.6(4) . .
C42 O16 K5 133.8(5) 4_556 .
C48 O17 K5 139.2(5) 4_556 .
C54 O18 K5 131.6(5) 4_556 .
C60 O19 K4 130.3(4) 4_556 .
C60 O19 K5 139.5(4) 4_556 .
K4 O19 K5 89.67(15) . .
C66 O20 K5 133.2(5) 4_556 .
C77 O21 K3 130.5(4) . .
C77 O21 K2 130.1(4) . .
K3 O21 K2 98.97(13) . .
C83 O22 K3 134.7(4) . .
C89 O23 K3 135.1(4) . .
C95 O24 K3 130.4(4) . .
C101 O25 K3 136.1(5) . .
C80 O26 K6 118.9(4) 1_545 .
C80 O26 K4 136.0(4) 1_545 .
K6 O26 K4 104.86(17) . .
C86 O27 K4 137.2(5) . 1_565
C92 O28 K4 131.6(5) . 1_565
C98 O29 K4 132.5(4) . 1_565
C104 O30 K4 138.4(5) . 1_565

loop_
_geom_bond_atom_site_label_1
_geom_bond_atom_site_label_2
_geom_bond_distance
_geom_bond_site_symmetry_2
O1W K2 2.755(5) .
O1W K3 3.054(6) .
O1W K1 3.234(6) .
O2W K6 2.698(5) .
O2W K5 2.918(5) .
O2W K4 2.975(5) .
O3W K3 2.840(6) .
O3W K1 2.933(5) .
O3W K2 3.056(6) .
O4W K5 2.876(7) .
O4W K4 2.985(6) .
O4W K6 3.407(7) .
O9W K6 3.366(16) .
K1 O1 2.781(5) .
K1 O4 2.800(6) .
K1 O2 2.807(6) .
K1 O5 2.837(5) .
K1 O11 2.907(5) .
K1 O3 2.964(5) .
K1 O12 3.362(5) .
K1 K2 3.961(2) .
K1 K3 4.200(2) .
K2 O15 2.714(6) .
K2 O13 2.728(6) .
K2 O14 2.742(5) .
K2 O21 2.823(5) .
K2 O12 2.900(5) .
K2 O11 3.079(5) .
K2 K3 4.275(2) .
K3 O1 2.677(4) .
K3 O24 2.738(5) .
K3 O23 2.747(5) .
K3 O25 2.774(6) .
K3 O22 2.789(6) .
K3 O21 2.801(5) .
K3 C1 3.474(7) .
K4 O19 2.705(5) .
K4 O29 2.736(5) 1_545
K4 O28 2.774(5) 1_545
K4 O30 2.790(6) 1_545
K4 O26 2.799(6) .
K4 O27 2.859(7) 1_545
K4 K5 3.896(2) .
K4 K6 4.417(2) .
K5 O16 2.715(6) .
K5 O17 2.752(6) .
K5 O6 2.761(4) .
K5 O19 2.819(5) .
K5 O20 2.834(5) .
K5 O18 2.869(6) .
K5 K6 4.028(2) .
K6 O6 2.704(4) .
K6 O9 2.717(5) .
K6 O7 2.752(5) .
K6 O8 2.766(5) .
K6 O26 2.774(5) .
K6 O10 2.852(6) .
C1 O1 1.234(8) .
C1 N2 1.334(8) .
C1 N1 1.371(8) .
C2 N3 1.450(8) .
C2 N1 1.450(9) .
C2 C3 1.553(10) .
C3 N4 1.437(8) .
C3 N2 1.465(8) .
C4 O6 1.203(8) .
C4 N3 1.364(8) .
C4 N4 1.403(9) .
C5 N5 1.447(8) .
C5 N2 1.475(9) .
C6 N4 1.430(9) .
C6 N7 1.486(8) .
C7 O2 1.235(8) .
C7 N6 1.342(8) .
C7 N5 1.376(8) .
C8 N5 1.435(8) .
C8 N7 1.469(8) .
C8 C9 1.549(9) .
C9 N8 1.406(9) .
C9 N6 1.472(9) .
C10 O7 1.222(8) .
C10 N7 1.347(8) .
C10 N8 1.414(8) .
C11 N9 1.453(8) .
C11 N6 1.461(8) .
C12 N8 1.423(8) .
C12 N11 1.462(9) .
C13 O3 1.204(9) .
C13 N10 1.369(9) .
C13 N9 1.418(9) .
C14 N9 1.454(8) .
C14 N11 1.481(8) .
C14 C31 1.510(9) .
C14 C15 1.568(10) .
C15 N10 1.438(9) .
C15 N12 1.463(9) .
C15 C34 1.520(9) .
C16 O8 1.200(8) .
C16 N11 1.333(9) .
C16 N12 1.394(9) .
C17 N13 1.449(9) .
C17 N10 1.457(9) .
C18 N12 1.442(8) .
C18 N15 1.443(8) .
C19 O4 1.191(8) .
C19 N14 1.380(8) .
C19 N13 1.382(9) .
C20 N15 1.420(9) .
C20 N13 1.428(8) .
C20 C21 1.564(11) .
C21 N16 1.456(8) .
C21 N14 1.474(8) .
C22 O9 1.243(8) .
C22 N15 1.376(8) .
C22 N16 1.390(9) .
C23 N14 1.469(9) .
C23 N17 1.481(9) .
C24 N16 1.424(9) .
C24 N19 1.465(8) .
C25 O5 1.174(8) .
C25 N17 1.357(8) .
C25 N18 1.406(8) .
C26 N17 1.416(8) .
C26 N19 1.474(9) .
C26 C35 1.499(10) .
C26 C27 1.565(9) .
C27 N20 1.474(8) .
C27 N18 1.488(8) .
C27 C38 1.513(10) .
C28 O10 1.242(8) .
C28 N20 1.324(8) .
C28 N19 1.350(9) .
C29 N1 1.435(9) .
C29 N18 1.470(9) .
C30 N3 1.446(9) .
C30 N20 1.479(8) .
C31 C32 1.544(9) .
C32 C33 1.514(10) .
C33 C34 1.564(10) .
C35 C36 1.511(12) .
C36 C37 1.544(12) .
C37 C38 1.553(12) .
C39 O11 1.237(9) .
C39 N21 1.340(9) .
C39 N22 1.400(9) .
C40 N23 1.422(9) .
C40 N21 1.466(9) .
C40 C41 1.578(10) .
C41 N22 1.417(9) .
C41 N24 1.458(9) .
C10A C10C 1.550(10) .
C10B C10D 1.555(10) .
C10C C10D 1.520(10) .
C42 O16 1.224(8) 4
C42 N23 1.361(10) .
C42 N24 1.375(10) .
C43 N22 1.426(8) .
C43 N25 1.441(10) .
C44 N24 1.424(9) .
C44 N27 1.458(10) .
C45 O12 1.250(9) .
C45 N25 1.345(10) .
C45 N26 1.374(10) .
C46 N27 1.454(8) .
C46 N25 1.454(8) .
C46 C69 1.499(10) .
C46 C47 1.572(12) .
C47 N28 1.439(9) .
C47 N26 1.489(9) .
C47 C72 1.582(10) .
C48 O17 1.228(8) 4
C48 N28 1.330(10) .
C48 N27 1.373(9) .
C49 N29 1.426(11) .
C49 N26 1.427(10) .
C50 N31 1.440(10) .
C50 N28 1.465(9) .
C51 O13 1.251(9) .
C51 N29 1.363(11) .
C51 N30 1.377(11) .
C52 N29 1.431(10) .
C52 N31 1.467(10) .
C52 C53 1.555(12) .
C53 N30 1.423(10) .
C53 N32 1.455(10) .
C54 O18 1.227(9) 4
C54 N31 1.343(9) .
C54 N32 1.368(10) .
C55 N30 1.423(10) .
C55 N33 1.472(11) .
C56 N35 1.452(10) .
C56 N32 1.454(10) .
C57 O14 1.240(11) .
C57 N34 1.328(12) .
C57 N33 1.391(12) .
C58 N35 1.477(9) .
C58 C59 1.490(12) .
C58 N33 1.490(10) .
C58 C73 1.556(10) .
C59 N36 1.443(9) .
C59 N34 1.453(9) .
C59 C76 1.553(10) .
C60 O19 1.238(8) 4
C60 N35 1.330(10) .
C60 N36 1.365(10) .
C61 N34 1.461(11) .
C61 N37 1.496(9) .
C62 N39 1.450(11) .
C62 N36 1.453(12) .
C63 O15 1.235(8) .
C63 N38 1.353(9) .
C63 N37 1.365(8) .
C64 N37 1.440(10) .
C64 N39 1.445(9) .
C64 C65 1.559(11) .
C65 N40 1.438(9) .
C65 N38 1.462(9) .
C66 O20 1.254(8) 4
C66 N40 1.338(10) .
C66 N39 1.382(10) .
C67 N38 1.412(10) .
C67 N21 1.449(10) .
C68 N40 1.429(10) .
C68 N23 1.483(10) .
C69 C70 1.514(11) .
C70 C71 1.573(15) .
C71 C72 1.542(12) .
C73 C74 1.549(11) .
C74 C75 1.545(15) .
C75 C76 1.525(12) .
C77 O21 1.208(8) .
C77 N42 1.371(8) .
C77 N41 1.380(8) .
C78 N41 1.427(8) .
C78 N43 1.461(8) .
C78 C79 1.520(11) .
C79 N42 1.444(9) .
C79 N44 1.452(9) .
C80 O26 1.247(8) 1_565
C80 N44 1.335(10) .
C80 N43 1.375(9) .
C81 N45 1.433(9) .
C81 N42 1.479(9) .
C82 N47 1.457(9) .
C82 N44 1.464(10) .
C83 O22 1.205(8) .
C83 N46 1.382(9) .
C83 N45 1.386(9) .
C84 N45 1.468(10) .
C84 N47 1.472(11) .
C84 C115 1.51(2) .
C84 C85 1.588(11) .
C85 N46 1.426(9) .
C85 N48 1.473(10) .
C85 C118 1.58(2) .
C86 O27 1.220(10) .
C86 N48 1.325(10) .
C86 N47 1.383(10) .
C87 N46 1.441(9) .
C87 N49 1.456(9) .
C88 N51 1.410(10) .
C88 N48 1.509(11) .
C89 O23 1.249(8) .
C89 N49 1.351(9) .
C89 N50 1.384(9) .
C90 N49 1.421(9) .
C90 N51 1.483(8) .
C90 C91 1.568(10) .
C90 C107 1.577(11) .
C91 N50 1.447(9) .
C91 N52 1.499(8) .
C91 C110 1.563(10) .
C92 O28 1.190(8) .
C92 N51 1.382(10) .
C92 N52 1.395(9) .
C93 N50 1.419(9) .
C93 N53 1.439(9) .
C94 N52 1.425(10) .
C94 N55 1.447(10) .
C95 O24 1.215(8) .
C95 N54 1.369(10) .
C95 N53 1.405(9) .
C96 N55 1.402(9) .
C96 N53 1.469(8) .
C96 C97 1.541(11) .
C97 N56 1.432(9) .
C97 N54 1.443(8) .
C98 O29 1.251(8) .
C98 N56 1.367(9) .
C98 N55 1.391(9) .
C99 N57 1.466(8) .
C99 N54 1.468(9) .
C100 N56 1.455(10) .
C100 N59 1.457(9) .
C101 O25 1.202(8) .
C101 N58 1.365(9) .
C101 N57 1.398(8) .
C102 N59 1.456(9) .
C102 N57 1.458(8) .
C102 C111 1.499(11) .
C102 C103 1.595(10) .
C103 N58 1.463(9) .
C103 N60 1.464(9) .
C103 C114 1.509(10) .
C104 O30 1.249(8) .
C104 N59 1.352(9) .
C104 N60 1.354(9) .
C105 N41 1.441(8) .
C105 N58 1.467(8) .
C106 N43 1.413(9) .
C106 N60 1.429(9) .
C107 C108 1.563(12) .
C108 C109 1.519(14) .
C109 C110 1.498(12) .
C111 C112 1.579(12) .
C112 C113 1.522(15) .
C113 C114 1.533(13) .
C115 C116 1.55(3) .
C116 C117 1.52(3) .
C117 C118 1.50(3) .
O16 C42 1.224(8) 4_556
O17 C48 1.228(8) 4_556
O18 C54 1.227(9) 4_556
O19 C60 1.238(8) 4_556
O20 C66 1.254(8) 4_556
O26 C80 1.247(8) 1_545
O27 K4 2.859(7) 1_565
O28 K4 2.774(5) 1_565
O29 K4 2.736(5) 1_565
O30 K4 2.790(6) 1_565

loop_
_platon_squeeze_void_nr
_platon_squeeze_void_average_x
_platon_squeeze_void_average_y
_platon_squeeze_void_average_z
_platon_squeeze_void_volume
_platon_squeeze_void_count_electrons
_platon_squeeze_void_content
1 0.000 0.001 0.051 3737 2378 ' '
2 0.500 -0.284 0.250 583 459 ' '
3 0.500 0.284 0.750 583 453 ' '
